data_7052286
loop_
_publ_author_name
'Silke Winter'
'Edwin Weber'
'Lars Eriksson'
'Ingeborg Cs\"oregh'

_publ_section_title
;
 New coordination polymer networks based on copper(<small>II</small>)
 hexafluoroacetylacetonate and pyridine containing building blocks:
 synthesis and structural study
;
_journal_issue 12
_journal_name_full 'New Journal of Chemistry'
_journal_page_first 1808
_journal_paper_doi 10.1039/b604591j
_journal_volume 30
_journal_year 2006
_chemical_formula_moiety '9(Cu C10 H2 F12 O4) 6(C27 H15 N3)'
_chemical_formula_sum 'C252 H108 Cu9 F108 N18 O36'
_chemical_formula_weight 6587.42
_chemical_name_systematic
;
?
;
_space_group_IT_number 2
_symmetry_cell_setting triclinic
_symmetry_space_group_name_Hall '-P 1'
_symmetry_space_group_name_H-M 'P -1'
_atom_sites_solution_hydrogens geom
_atom_sites_solution_primary direct
_atom_sites_solution_secondary difmap
_audit_creation_method SHELXL-97
_cell_angle_alpha 63.44(2)
_cell_angle_beta 78.13(3)
_cell_angle_gamma 72.37(3)
_cell_formula_units_Z 2
_cell_length_a 18.026(6)
_cell_length_b 29.133(5)
_cell_length_c 30.927(8)
_cell_measurement_reflns_used 5000
_cell_measurement_temperature 293(2)
_cell_volume 13798(7)
_computing_cell_refinement
;
Stoe & Cie GmbH, 1997 (Publications 4805-014)
;
_computing_data_collection
;
Stoe & Cie GmbH, 1997 (Publications 4805-014)
;
_computing_data_reduction
;
Stoe & Cie GmbH, 1997 (Publications 4805-014)
;
_computing_molecular_graphics
;
SHELXTL/XP/PC (Sheldrick, 1990) and DIAMOND (Brandenburg
& Berndt, 1996)
;
_computing_publication_material 'SHELXH (Sheldrick, 1997)'
_computing_structure_refinement 'SHELXLH (Sheldrick, 1997)'
_computing_structure_solution 'SHELXD (Sheldrick, 2002)'
_diffrn_ambient_temperature 293(2)
_diffrn_measured_fraction_theta_full 0.917
_diffrn_measured_fraction_theta_max 0.917
_diffrn_measurement_device_type 'STOE IPDS'
_diffrn_measurement_method 'area detector scans'
_diffrn_radiation_monochromator graphite
_diffrn_radiation_source 'fine-focus sealed tube'
_diffrn_radiation_type MoK\a
_diffrn_radiation_wavelength 0.71073
_diffrn_reflns_av_R_equivalents 0.0942
_diffrn_reflns_av_sigmaI/netI 0.1590
_diffrn_reflns_limit_h_max 22
_diffrn_reflns_limit_h_min -22
_diffrn_reflns_limit_k_max 35
_diffrn_reflns_limit_k_min -35
_diffrn_reflns_limit_l_max 37
_diffrn_reflns_limit_l_min -37
_diffrn_reflns_number 109003
_diffrn_reflns_theta_full 26.00
_diffrn_reflns_theta_max 26.00
_diffrn_reflns_theta_min 1.95
_exptl_absorpt_coefficient_mu 0.821
_exptl_absorpt_correction_T_max 0.90
_exptl_absorpt_correction_T_min 0.82
_exptl_absorpt_correction_type numerical
_exptl_crystal_colour green
_exptl_crystal_density_diffrn 1.586
_exptl_crystal_density_method 'not measured'
_exptl_crystal_description irregular
_exptl_crystal_F_000 6534
_exptl_crystal_size_max 0.25
_exptl_crystal_size_mid 0.2
_exptl_crystal_size_min 0.1
_refine_diff_density_max 1.025
_refine_diff_density_min -0.489
_refine_diff_density_rms 0.068
_refine_ls_extinction_method none
_refine_ls_goodness_of_fit_ref 0.842
_refine_ls_hydrogen_treatment mixed
_refine_ls_matrix_type full
_refine_ls_number_parameters 3454
_refine_ls_number_reflns 49747
_refine_ls_number_restraints 497
_refine_ls_restrained_S_all 0.852
_refine_ls_R_factor_all 0.2300
_refine_ls_R_factor_gt 0.0722
_refine_ls_shift/su_max 0.001
_refine_ls_shift/su_mean 0.000
_refine_ls_structure_factor_coef Fsqd
_refine_ls_weighting_details 'calc w=1/[\s^2^(Fo^2^)+(0.0868P)^2^+0.0000P] where P=(Fo^2^+2Fc^2^)/3'
_refine_ls_weighting_scheme calc
_refine_ls_wR_factor_gt 0.1600
_refine_ls_wR_factor_ref 0.2214
_reflns_number_gt 14066
_reflns_number_total 49747
_reflns_threshold_expression >2sigma(I)
_cod_data_source_file b604591j.txt
_cod_data_source_block Cu3
_cod_depositor_comments
;
The following automatic conversions were performed:
'_symmetry_cell_setting' value 'Triclinic' changed to 'triclinic'
according to '/home/saulius/struct/CIF-dictionaries/cif_core.dic'
dictionary named 'cif_core.dic' version 2.4.1 from 2010-06-29.

Automatic conversion script
Id: cif_fix_enum 1527 2010-12-29 10:47:43Z saulius 
;
_cod_original_cell_volume 13798(6)
_cod_database_code 7052286

loop_
_symmetry_equiv_pos_as_xyz
'x, y, z'
'-x, -y, -z'

loop_
_atom_site_label
_atom_site_type_symbol
_atom_site_fract_x
_atom_site_fract_y
_atom_site_fract_z
_atom_site_U_iso_or_equiv
_atom_site_adp_type
_atom_site_occupancy
_atom_site_symmetry_multiplicity
_atom_site_calc_flag
_atom_site_refinement_flags
_atom_site_disorder_assembly
_atom_site_disorder_group
Cu1 Cu -0.25730(7) 0.74903(5) 1.58835(5) 0.0664(3) Uani 1 1 d . . .
O11 O -0.3276(4) 0.7366(3) 1.5525(3) 0.092(2) Uani 1 1 d . . .
C11 C -0.3383(6) 0.6927(4) 1.5599(4) 0.075(3) Uani 1 1 d . . .
C12 C -0.3010(7) 0.6438(4) 1.5900(4) 0.079(3) Uani 1 1 d . . .
H12 H -0.3169 0.6157 1.5911 0.095 Uiso 1 1 calc . . .
C13 C -0.2406(6) 0.6299(4) 1.6201(4) 0.074(3) Uani 1 1 d . . .
O12 O -0.2151(4) 0.6615(3) 1.6259(3) 0.087(2) Uani 1 1 d . . .
C14 C -0.4026(6) 0.7003(3) 1.5317(3) 0.088(3) Uani 1 1 d D . .
F11 F -0.3916(6) 0.7306(4) 1.4856(3) 0.176(4) Uani 1 1 d D . .
F12 F -0.4100(5) 0.6565(3) 1.5329(4) 0.163(4) Uani 1 1 d D . .
F13 F -0.4707(4) 0.7224(4) 1.5469(4) 0.155(3) Uani 1 1 d D . .
C15 C -0.2047(7) 0.5730(4) 1.6508(5) 0.155(7) Uani 1 1 d D . .
F14 F -0.1301(7) 0.5616(4) 1.6467(7) 0.277(9) Uani 1 1 d DU . .
F15 F -0.2248(13) 0.5620(5) 1.6965(5) 0.354(12) Uani 1 1 d DU . .
F16 F -0.2252(8) 0.5401(3) 1.6417(6) 0.280(9) Uani 1 1 d DU . .
O13 O -0.1866(4) 0.7617(3) 1.6240(2) 0.0794(19) Uani 1 1 d . . .
C16 C -0.1681(6) 0.8046(5) 1.6083(4) 0.075(3) Uani 1 1 d . . .
C17 C -0.1990(7) 0.8547(4) 1.5729(4) 0.080(3) Uani 1 1 d . . .
H17 H -0.1756 0.8821 1.5654 0.096 Uiso 1 1 calc . . .
C18 C -0.2617(7) 0.8649(4) 1.5492(4) 0.079(3) Uani 1 1 d . . .
O14 O -0.2987(4) 0.8357(3) 1.5512(3) 0.087(2) Uani 1 1 d . . .
C19 C -0.0992(6) 0.7975(4) 1.6336(3) 0.102(4) Uani 1 1 d D . .
F17 F -0.0332(5) 0.7717(4) 1.6192(4) 0.167(4) Uani 1 1 d D . .
F18 F -0.0826(6) 0.8411(3) 1.6271(4) 0.173(4) Uani 1 1 d D . .
F19 F -0.1065(6) 0.7718(5) 1.6808(3) 0.188(5) Uani 1 1 d D . .
C20 C -0.2895(7) 0.9204(5) 1.5161(5) 0.135(5) Uani 1 1 d D . .
F201 F -0.3079(12) 0.9287(5) 1.4743(5) 0.313(11) Uani 1 1 d DU . .
F202 F -0.2472(7) 0.9540(4) 1.5033(5) 0.229(6) Uani 1 1 d D . .
F203 F -0.3530(9) 0.9432(4) 1.5346(6) 0.346(12) Uani 1 1 d DU . .
Cu2 Cu 2.00788(7) 1.48868(5) 0.83032(4) 0.0709(3) Uani 1 1 d . . .
O21 O 2.1159(5) 1.4253(3) 0.8464(3) 0.099(2) Uani 1 1 d . . .
C21 C 2.1346(7) 1.3947(4) 0.8880(4) 0.084(3) Uani 1 1 d . . .
C22 C 2.0899(7) 1.3854(4) 0.9319(4) 0.089(3) Uani 1 1 d . . .
H22 H 2.1118 1.3586 0.9599 0.107 Uiso 1 1 calc . . .
C23 C 2.0136(7) 1.4145(4) 0.9360(4) 0.077(3) Uani 1 1 d . . .
O22 O 1.9733(4) 1.4535(3) 0.9042(3) 0.088(2) Uani 1 1 d . . .
C24 C 2.2176(6) 1.3632(4) 0.8908(4) 0.104(4) Uani 1 1 d D . .
F21 F 2.2478(6) 1.3590(4) 0.8500(3) 0.183(4) Uani 1 1 d D . .
F22 F 2.2640(5) 1.3818(5) 0.9015(5) 0.224(6) Uani 1 1 d D . .
F23 F 2.2260(6) 1.3129(4) 0.9217(5) 0.260(8) Uani 1 1 d DU . .
C25 C 1.9699(6) 1.4001(4) 0.9850(4) 0.109(4) Uani 1 1 d D . .
F24 F 2.0064(5) 1.3613(4) 1.0207(3) 0.209(6) Uani 1 1 d DU . .
F25 F 1.9469(8) 1.4389(4) 0.9992(4) 0.232(6) Uani 1 1 d D . .
F26 F 1.9035(6) 1.3907(6) 0.9859(3) 0.231(7) Uani 1 1 d DU . .
O23 O 1.9027(4) 1.5513(3) 0.8197(3) 0.088(2) Uani 1 1 d . . .
C26 C 1.8907(7) 1.5919(4) 0.7813(5) 0.088(3) Uani 1 1 d . . .
C27 C 1.9349(7) 1.6036(4) 0.7368(4) 0.093(3) Uani 1 1 d D . .
H27 H 1.9188 1.6366 0.7118 0.112 Uiso 1 1 calc . . .
C28 C 2.0012(6) 1.5694(4) 0.7274(4) 0.081(3) Uani 1 1 d D . .
O24 O 2.0366(4) 1.5255(3) 0.7557(3) 0.085(2) Uani 1 1 d . . .
C29 C 1.8185(8) 1.6326(4) 0.7869(5) 0.190(10) Uani 1 1 d DU . .
F27 F 1.8105(6) 1.6803(3) 0.7521(3) 0.189(4) Uani 1 1 d D . .
F28 F 1.7565(6) 1.6178(5) 0.7875(6) 0.282(10) Uani 1 1 d DU . .
F29 F 1.8134(10) 1.6378(5) 0.8274(4) 0.326(12) Uani 1 1 d DU . .
C30 C 2.0406(6) 1.5871(4) 0.6772(4) 0.119(5) Uani 1 1 d D . .
F301 F 2.0107(6) 1.6341(4) 0.6473(3) 0.236(7) Uani 1 1 d DU . .
F302 F 2.0433(7) 1.5555(4) 0.6570(3) 0.197(5) Uani 1 1 d D . .
F303 F 2.1146(5) 1.5842(4) 0.6761(3) 0.204(5) Uani 1 1 d D . .
Cu3 Cu 2.01591(7) 0.98810(4) 0.66083(4) 0.0620(3) Uani 1 1 d . . .
O31 O 1.9086(4) 0.9869(3) 0.6354(3) 0.0838(19) Uani 1 1 d . . .
C31 C 1.8925(6) 1.0135(4) 0.5937(4) 0.078(3) Uani 1 1 d . . .
C32 C 1.9215(7) 1.0563(4) 0.5584(4) 0.089(3) Uani 1 1 d . . .
H32 H 1.9008 1.0738 0.5284 0.107 Uiso 1 1 calc . . .
C33 C 1.9789(7) 1.0741(4) 0.5655(4) 0.073(3) Uani 1 1 d . . .
O32 O 2.0184(4) 1.0562(2) 0.5994(2) 0.0745(18) Uani 1 1 d . . .
C34 C 1.8346(6) 0.9981(4) 0.5774(3) 0.096(3) Uani 1 1 d D . .
F31 F 1.7765(5) 1.0383(4) 0.5550(3) 0.153(3) Uani 1 1 d D . .
F32 F 1.8671(6) 0.9773(4) 0.5461(4) 0.197(5) Uani 1 1 d D . .
F33 F 1.8011(6) 0.9632(4) 0.6127(3) 0.185(4) Uani 1 1 d D . .
C35 C 1.9968(6) 1.1234(4) 0.5252(4) 0.109(4) Uani 1 1 d D . .
F34 F 1.9911(9) 1.1284(5) 0.4821(3) 0.251(7) Uani 1 1 d DU . .
F35 F 2.0647(5) 1.1311(3) 0.5234(3) 0.166(4) Uani 1 1 d D . .
F36 F 1.9495(6) 1.1676(3) 0.5256(5) 0.232(7) Uani 1 1 d D . .
O33 O 2.1218(4) 0.9860(3) 0.6922(3) 0.0796(18) Uani 1 1 d . . .
C36 C 2.1200(6) 0.9680(4) 0.7369(4) 0.070(3) Uani 1 1 d . . .
C37 C 2.0807(7) 0.9315(4) 0.7721(4) 0.085(3) Uani 1 1 d . . .
H37 H 2.0874 0.9210 0.8045 0.102 Uiso 1 1 calc . . .
C38 C 2.0320(6) 0.9099(4) 0.7614(4) 0.076(3) Uani 1 1 d . . .
O34 O 2.0096(4) 0.9223(2) 0.7220(3) 0.0746(17) Uani 1 1 d . . .
C39 C 2.1718(6) 0.9863(4) 0.7559(4) 0.101(4) Uani 1 1 d D . .
F37 F 2.1339(6) 1.0040(5) 0.7883(5) 0.254(7) Uani 1 1 d DU . .
F38 F 2.2020(7) 1.0239(4) 0.7229(3) 0.216(6) Uani 1 1 d DU . .
F39 F 2.2303(5) 0.9489(4) 0.7792(4) 0.170(4) Uani 1 1 d D . .
C40 C 2.0005(6) 0.8691(4) 0.8024(4) 0.116(4) Uani 1 1 d D . .
F401 F 2.0364(6) 0.8215(3) 0.8038(5) 0.248(7) Uani 1 1 d DU . .
F402 F 2.0064(8) 0.8631(6) 0.8461(3) 0.243(7) Uani 1 1 d DU . .
F403 F 1.9274(5) 0.8722(4) 0.8007(3) 0.198(5) Uani 1 1 d D . .
Cu4 Cu 1.26389(7) 1.25108(4) 1.07127(4) 0.0687(3) Uani 1 1 d . . .
O41 O 1.2194(4) 1.3415(2) 1.0320(2) 0.0795(18) Uani 1 1 d . . .
C41 C 1.2378(6) 1.3723(4) 1.0428(4) 0.067(3) Uani 1 1 d . . .
C42 C 1.2924(7) 1.3601(4) 1.0746(4) 0.076(3) Uani 1 1 d . . .
H42 H 1.3008 1.3881 1.0782 0.091 Uiso 1 1 calc . . .
C43 C 1.3348(6) 1.3103(4) 1.1011(4) 0.069(3) Uani 1 1 d . . .
O42 O 1.3348(4) 1.2661(2) 1.1021(3) 0.0842(19) Uani 1 1 d . . .
C44 C 1.1956(7) 1.4294(4) 1.0147(5) 0.134(6) Uani 1 1 d D . .
F41 F 1.2139(7) 1.4614(3) 1.0264(6) 0.266(8) Uani 1 1 d DU . .
F42 F 1.1214(6) 1.4371(4) 1.0209(6) 0.257(8) Uani 1 1 d DU . .
F43 F 1.2138(12) 1.4451(5) 0.9685(4) 0.321(10) Uani 1 1 d DU . .
C45 C 1.3962(6) 1.3022(3) 1.1326(3) 0.090(4) Uani 1 1 d D . .
F44 F 1.3860(6) 1.2672(4) 1.1769(3) 0.167(4) Uani 1 1 d D . .
F45 F 1.4678(4) 1.2860(4) 1.1159(3) 0.143(3) Uani 1 1 d D . .
F46 F 1.3948(5) 1.3452(3) 1.1371(3) 0.141(3) Uani 1 1 d D . .
O43 O 1.1921(4) 1.2352(3) 1.0420(2) 0.0805(18) Uani 1 1 d . . .
C46 C 1.1715(5) 1.1928(4) 1.0584(4) 0.073(3) Uani 1 1 d D . .
C47 C 1.2031(7) 1.1439(4) 1.0932(4) 0.086(3) Uani 1 1 d D . .
H47 H 1.1813 1.1160 1.0998 0.103 Uiso 1 1 calc . . .
C48 C 1.2661(7) 1.1333(4) 1.1193(4) 0.078(3) Uani 1 1 d . . .
O44 O 1.3032(4) 1.1627(3) 1.1154(3) 0.093(2) Uani 1 1 d . . .
C49 C 1.1047(6) 1.1995(4) 1.0334(4) 0.114(4) Uani 1 1 d D . .
F47 F 1.0907(5) 1.1555(4) 1.0390(4) 0.194(5) Uani 1 1 d D . .
F48 F 1.1100(6) 1.2273(5) 0.9865(3) 0.195(5) Uani 1 1 d D . .
F49 F 1.0385(4) 1.2230(4) 1.0497(3) 0.151(3) Uani 1 1 d D . .
C50 C 1.2932(7) 1.0795(5) 1.1520(5) 0.145(6) Uani 1 1 d D . .
F501 F 1.3531(10) 1.0537(5) 1.1336(6) 0.371(13) Uani 1 1 d DU . .
F502 F 1.2500(7) 1.0459(4) 1.1695(5) 0.256(7) Uani 1 1 d DU . .
F503 F 1.3191(12) 1.0716(4) 1.1915(5) 0.315(10) Uani 1 1 d DU . .
Cu5 Cu 0.50520(7) 1.00878(5) 1.33499(4) 0.0753(4) Uani 1 1 d . . .
O51 O 0.4798(4) 0.9727(3) 1.4143(3) 0.0835(19) Uani 1 1 d . . .
C51 C 0.5085(7) 0.9242(5) 1.4394(4) 0.074(3) Uani 1 1 d . . .
C52 C 0.5697(6) 0.8884(4) 1.4263(4) 0.081(3) Uani 1 1 d . . .
H52 H 0.5830 0.8536 1.4491 0.097 Uiso 1 1 calc . . .
C53 C 0.6107(6) 0.9020(4) 1.3817(4) 0.068(2) Uani 1 1 d . . .
O52 O 0.6014(4) 0.9460(3) 1.3451(3) 0.0825(19) Uani 1 1 d . . .
C54 C 0.4692(6) 0.9050(5) 1.4894(4) 0.116(4) Uani 1 1 d D . .
F51 F 0.3982(6) 0.9034(6) 1.4887(3) 0.241(7) Uani 1 1 d D . .
F52 F 0.4581(10) 0.9371(5) 1.5105(3) 0.258(7) Uani 1 1 d D . .
F53 F 0.5038(7) 0.8597(5) 1.5204(3) 0.238(7) Uani 1 1 d DU . .
C55 C 0.6759(5) 0.8599(4) 1.3726(3) 0.098(3) Uani 1 1 d D . .
F54 F 0.6869(4) 0.8119(3) 1.4079(3) 0.131(3) Uani 1 1 d D . .
F55 F 0.7425(4) 0.8727(3) 1.3621(5) 0.202(5) Uani 1 1 d D . .
F56 F 0.6651(5) 0.8539(3) 1.3346(3) 0.145(3) Uani 1 1 d D . .
O53 O 0.4088(5) 1.0693(3) 1.3245(3) 0.098(2) Uani 1 1 d . . .
C56 C 0.3902(7) 1.1066(4) 1.2853(4) 0.102(4) Uani 1 1 d D . .
C57 C 0.4301(8) 1.1189(5) 1.2402(4) 0.108(4) Uani 1 1 d D . .
H57 H 0.4098 1.1514 1.2157 0.130 Uiso 1 1 calc . . .
C58 C 0.4964(7) 1.0882(5) 1.2279(4) 0.083(3) Uani 1 1 d . . .
O54 O 0.5320(5) 1.0448(3) 1.2552(3) 0.104(3) Uani 1 1 d . . .
C59 C 0.3183(7) 1.1452(5) 1.2920(4) 0.187(8) Uani 1 1 d DU . .
F57 F 0.2557(6) 1.1286(5) 1.2972(7) 0.323(12) Uani 1 1 d DU . .
F58 F 0.3195(9) 1.1519(6) 1.3315(4) 0.381(13) Uani 1 1 d DU . .
F59 F 0.3024(6) 1.1939(3) 1.2582(4) 0.193(4) Uani 1 1 d D . .
C60 C 0.5320(7) 1.1079(5) 1.1770(4) 0.114(4) Uani 1 1 d D . .
F601 F 0.4859(6) 1.1444(4) 1.1444(3) 0.197(5) Uani 1 1 d D . .
F602 F 0.5919(8) 1.1252(7) 1.1746(4) 0.303(10) Uani 1 1 d DU . .
F603 F 0.5592(9) 1.0705(5) 1.1615(4) 0.267(8) Uani 1 1 d DU . .
Cu6 Cu 0.48353(7) 0.51087(4) 1.17048(4) 0.0626(3) Uani 1 1 d . . .
O61 O 0.3758(4) 0.5150(3) 1.1414(3) 0.0803(19) Uani 1 1 d . . .
C61 C 0.3746(5) 0.5272(4) 1.0986(4) 0.072(3) Uani 1 1 d . . .
C62 C 0.4223(7) 0.5546(5) 1.0598(4) 0.091(3) Uani 1 1 d . . .
H62 H 0.4165 0.5596 1.0287 0.109 Uiso 1 1 calc . . .
C63 C 0.4770(6) 0.5744(4) 1.0658(4) 0.083(3) Uani 1 1 d . . .
O62 O 0.4935(4) 0.5735(3) 1.1031(3) 0.084(2) Uani 1 1 d . . .
C64 C 0.3156(6) 0.5123(4) 1.0828(4) 0.120(5) Uani 1 1 d D . .
F61 F 0.2534(6) 0.5511(4) 1.0663(5) 0.202(5) Uani 1 1 d D . .
F62 F 0.3396(6) 0.4955(6) 1.0492(5) 0.255(7) Uani 1 1 d DU . .
F63 F 0.2852(7) 0.4763(4) 1.1184(4) 0.216(6) Uani 1 1 d D . .
C65 C 0.5231(6) 0.6021(4) 1.0181(4) 0.106(4) Uani 1 1 d D . .
F64 F 0.5936(5) 0.5986(4) 1.0267(3) 0.188(5) Uani 1 1 d D . .
F65 F 0.5304(7) 0.5851(4) 0.9836(3) 0.209(5) Uani 1 1 d D . .
F66 F 0.4912(4) 0.6528(3) 0.9967(3) 0.148(3) Uani 1 1 d D . .
O63 O 0.4766(4) 0.4469(3) 1.2351(3) 0.0808(19) Uani 1 1 d . . .
C66 C 0.5139(8) 0.4314(5) 1.2696(5) 0.097(4) Uani 1 1 d . . .
C67 C 0.5701(9) 0.4497(6) 1.2745(5) 0.127(5) Uani 1 1 d . . .
H67 H 0.5889 0.4351 1.3049 0.152 Uiso 1 1 calc . . .
C68 C 0.6021(7) 0.4889(4) 1.2371(5) 0.091(3) Uani 1 1 d . . .
O64 O 0.5892(5) 0.5118(3) 1.1947(3) 0.093(2) Uani 1 1 d . . .
C69 C 0.4932(8) 0.3870(6) 1.3133(5) 0.190(10) Uani 1 1 d D . .
F67 F 0.4239(7) 0.3818(6) 1.3143(4) 0.271(8) Uani 1 1 d DU . .
F68 F 0.5401(9) 0.3415(5) 1.3160(7) 0.341(13) Uani 1 1 d DU . .
F69 F 0.4950(11) 0.3871(7) 1.3554(4) 0.320(11) Uani 1 1 d DU . .
C70 C 0.6652(7) 0.5040(5) 1.2511(4) 0.133(5) Uani 1 1 d D . .
F701 F 0.7222(6) 0.4641(4) 1.2736(4) 0.202(5) Uani 1 1 d D . .
F702 F 0.7024(6) 0.5364(5) 1.2154(4) 0.218(6) Uani 1 1 d D . .
F703 F 0.6341(7) 0.5280(6) 1.2800(6) 0.284(9) Uani 1 1 d DU . .
Cu7 Cu 1.23160(6) 0.24663(4) 0.76694(4) 0.0581(3) Uani 1 1 d . . .
O71 O 1.3072(4) 0.2610(2) 0.7974(2) 0.0698(17) Uani 1 1 d . . .
C71 C 1.3316(6) 0.3019(4) 0.7801(4) 0.068(3) Uani 1 1 d . . .
C72 C 1.3043(6) 0.3500(5) 0.7441(4) 0.077(3) Uani 1 1 d . . .
H72 H 1.3326 0.3754 0.7343 0.092 Uiso 1 1 calc . . .
C73 C 1.2366(7) 0.3642(4) 0.7206(4) 0.080(3) Uani 1 1 d . . .
O72 O 1.1924(4) 0.3360(3) 0.7265(3) 0.086(2) Uani 1 1 d . . .
C74 C 1.4041(6) 0.2940(4) 0.8017(4) 0.094(4) Uani 1 1 d D . .
F71 F 1.4664(4) 0.2697(4) 0.7829(4) 0.172(4) Uani 1 1 d D . .
F72 F 1.4201(5) 0.3374(4) 0.7952(4) 0.178(4) Uani 1 1 d D . .
F73 F 1.4014(6) 0.2659(5) 0.8484(3) 0.208(6) Uani 1 1 d D . .
C75 C 1.2093(6) 0.4193(4) 0.6797(4) 0.134(6) Uani 1 1 d D . .
F74 F 1.2410(9) 0.4528(4) 0.6806(5) 0.293(9) Uani 1 1 d DU . .
F75 F 1.2314(9) 0.4202(5) 0.6367(4) 0.274(8) Uani 1 1 d DU . .
F76 F 1.1352(6) 0.4395(3) 0.6780(5) 0.207(5) Uani 1 1 d D . .
O73 O 1.2742(4) 0.1569(3) 0.8026(2) 0.0764(18) Uani 1 1 d . . .
C76 C 1.2561(6) 0.1289(4) 0.7886(4) 0.079(3) Uani 1 1 d D . .
C77 C 1.2011(6) 0.1428(4) 0.7564(4) 0.073(3) Uani 1 1 d D . .
H77 H 1.1937 0.1161 0.7503 0.088 Uiso 1 1 calc . . .
C78 C 1.1572(6) 0.1931(4) 0.7332(4) 0.069(3) Uani 1 1 d . . .
O74 O 1.1573(4) 0.2353(2) 0.7345(2) 0.0785(18) Uani 1 1 d . . .
C79 C 1.3012(7) 0.0726(4) 0.8108(4) 0.110(4) Uani 1 1 d D . .
F77 F 1.3056(8) 0.0518(3) 0.8573(3) 0.233(6) Uani 1 1 d DU . .
F78 F 1.2788(8) 0.0382(4) 0.8040(6) 0.293(10) Uani 1 1 d DU . .
F79 F 1.3735(6) 0.0656(4) 0.7943(5) 0.270(8) Uani 1 1 d DU . .
C80 C 1.0977(6) 0.2002(3) 0.7007(3) 0.100(4) Uani 1 1 d D . .
F801 F 1.0265(4) 0.2164(4) 0.7177(3) 0.146(3) Uani 1 1 d D . .
F802 F 1.0983(5) 0.1571(3) 0.6962(3) 0.134(3) Uani 1 1 d D . .
F803 F 1.1074(6) 0.2360(3) 0.6563(2) 0.163(4) Uani 1 1 d D . .
Cu8 Cu -1.0000 1.0000 2.0000 0.0695(4) Uani 1 2 d S . .
O81 O -1.1118(4) 1.0014(3) 1.9741(3) 0.091(2) Uani 1 1 d . . .
C81 C -1.1155(6) 1.0157(4) 1.9301(4) 0.078(3) Uani 1 1 d . . .
C82 C -1.0709(6) 1.0452(4) 1.8911(3) 0.077(3) Uani 1 1 d D . .
H82 H -1.0794 1.0515 1.8600 0.093 Uiso 1 1 calc . . .
C83 C -1.0150(5) 1.0654(3) 1.8960(3) 0.065(2) Uani 1 1 d D . .
O82 O -0.9915(4) 1.0606(2) 1.9336(2) 0.0781(19) Uani 1 1 d . . .
C84 C -1.1779(7) 1.0016(4) 1.9166(3) 0.109(4) Uani 1 1 d D . .
F81 F -1.2369(6) 1.0427(4) 1.8997(5) 0.211(6) Uani 1 1 d D . .
F82 F -1.1547(7) 0.9872(6) 1.8806(4) 0.241(7) Uani 1 1 d DU . .
F83 F -1.2082(7) 0.9658(4) 1.9517(3) 0.218(6) Uani 1 1 d DU . .
C85 C -0.9745(5) 1.0985(4) 1.8495(3) 0.100(4) Uani 1 1 d D . .
F84 F -1.0071(6) 1.1491(3) 1.8363(3) 0.167(4) Uani 1 1 d D . .
F85 F -0.9778(6) 1.0904(4) 1.8115(3) 0.184(4) Uani 1 1 d D . .
F86 F -0.9007(4) 1.0910(4) 1.8550(3) 0.197(5) Uani 1 1 d D . .
Cu9 Cu 0.5000 1.5000 1.5000 0.0744(5) Uani 1 2 d S . .
O91 O 0.5019(4) 1.5683(3) 1.4396(2) 0.089(2) Uani 1 1 d . . .
C91 C 0.4720(6) 1.5831(4) 1.4019(4) 0.075(3) Uani 1 1 d . . .
C92 C 0.4191(7) 1.5637(5) 1.3927(4) 0.095(3) Uani 1 1 d . . .
H92 H 0.4039 1.5789 1.3613 0.114 Uiso 1 1 calc . . .
C93 C 0.3860(6) 1.5216(4) 1.4286(5) 0.081(3) Uani 1 1 d . . .
O92 O 0.3939(4) 1.4990(3) 1.4717(3) 0.091(2) Uani 1 1 d . . .
C94 C 0.4971(6) 1.6291(4) 1.3598(3) 0.121(5) Uani 1 1 d D . .
F91 F 0.4867(7) 1.6357(4) 1.3167(3) 0.205(5) Uani 1 1 d D . .
F92 F 0.4567(6) 1.6746(3) 1.3607(4) 0.198(5) Uani 1 1 d D . .
F93 F 0.5693(5) 1.6281(4) 1.3601(3) 0.179(4) Uani 1 1 d D . .
C95 C 0.3324(6) 1.5041(4) 1.4104(4) 0.103(4) Uani 1 1 d D . .
F94 F 0.3706(5) 1.4804(5) 1.3823(5) 0.246(7) Uani 1 1 d DU . .
F95 F 0.2769(5) 1.5426(3) 1.3852(3) 0.141(3) Uani 1 1 d D . .
F96 F 0.2955(5) 1.4709(4) 1.4455(3) 0.168(4) Uani 1 1 d D . .
Cu10 Cu 0.5000 0.0000 1.0000 0.0716(5) Uani 1 2 d S . .
O101 O 0.3899(5) 0.0635(3) 0.9857(3) 0.093(2) Uani 1 1 d . . .
C110 C 0.3734(6) 0.0965(4) 0.9444(4) 0.072(3) Uani 1 1 d . . .
C102 C 0.4190(7) 0.1066(4) 0.9010(4) 0.085(3) Uani 1 1 d . . .
H102 H 0.3984 0.1352 0.8734 0.102 Uiso 1 1 calc . . .
C103 C 0.4933(7) 0.0768(4) 0.8962(4) 0.076(3) Uani 1 1 d . . .
O102 O 0.5325(4) 0.0362(3) 0.9267(2) 0.084(2) Uani 1 1 d . . .
C104 C 0.2925(7) 0.1319(4) 0.9428(3) 0.105(4) Uani 1 1 d D . .
F101 F 0.2662(6) 0.1376(3) 0.9831(3) 0.181(4) Uani 1 1 d D . .
F102 F 0.2828(6) 0.1799(3) 0.9079(3) 0.207(5) Uani 1 1 d DU . .
F103 F 0.2412(5) 0.1124(4) 0.9367(5) 0.209(5) Uani 1 1 d DU . .
C105 C 0.5369(6) 0.0901(4) 0.8468(3) 0.102(4) Uani 1 1 d D . .
F104 F 0.5014(5) 0.1298(4) 0.8110(3) 0.191(5) Uani 1 1 d D . .
F105 F 0.5555(8) 0.0530(4) 0.8308(4) 0.229(6) Uani 1 1 d D . .
F106 F 0.6048(7) 0.0980(6) 0.8456(3) 0.258(8) Uani 1 1 d D . .
Cu11 Cu 2.0000 0.5000 0.5000 0.0683(4) Uani 1 2 d S . .
O111 O 1.9739(4) 0.4648(3) 0.5810(3) 0.087(2) Uani 1 1 d . . .
C111 C 2.0056(7) 0.4175(5) 0.6059(4) 0.083(3) Uani 1 1 d . . .
C112 C 2.0676(7) 0.3816(4) 0.5933(4) 0.085(3) Uani 1 1 d . . .
H112 H 2.0839 0.3475 0.6167 0.102 Uiso 1 1 calc . . .
C113 C 2.1051(6) 0.3950(4) 0.5474(4) 0.069(3) Uani 1 1 d . . .
O112 O 2.0922(4) 0.4382(2) 0.5098(2) 0.0770(18) Uani 1 1 d . . .
C114 C 1.9696(7) 0.3964(4) 0.6573(4) 0.157(8) Uani 1 1 d D . .
F111 F 2.0086(6) 0.3522(4) 0.6880(3) 0.200(5) Uani 1 1 d D . .
F112 F 1.9022(7) 0.3874(7) 0.6576(4) 0.302(10) Uani 1 1 d D . .
F113 F 1.9501(9) 0.4296(4) 0.6776(3) 0.241(7) Uani 1 1 d D . .
C115 C 2.1741(5) 0.3535(3) 0.5372(3) 0.086(3) Uani 1 1 d D . .
F114 F 2.1624(5) 0.3448(3) 0.5010(3) 0.130(2) Uani 1 1 d D . .
F115 F 2.2374(4) 0.3702(3) 0.5241(4) 0.157(3) Uani 1 1 d DU . .
F116 F 2.1905(4) 0.3071(2) 0.5745(2) 0.125(2) Uani 1 1 d DU . .
C1A0 C 1.6729(3) 1.22669(13) 0.86380(14) 0.075(2) Uani 1 1 d . . .
C2A0 C 1.7160(3) 1.26154(13) 0.85705(14) 0.072(2) Uani 1 1 d R . .
H2A0 H 1.6973 1.2850 0.8717 0.108 Uiso 1 1 d R . .
C3A0 C 1.7859(3) 1.26241(13) 0.82917(14) 0.072(2) Uani 1 1 d R . .
C4A0 C 1.8155(3) 1.22602(13) 0.80789(14) 0.073(2) Uani 1 1 d R . .
H4A0 H 1.8633 1.2258 0.7894 0.110 Uiso 1 1 d R . .
C5A0 C 1.7732(3) 1.19083(13) 0.81464(14) 0.067(2) Uani 1 1 d R . .
C6A0 C 1.7019(3) 1.19057(13) 0.84161(14) 0.072(2) Uani 1 1 d R . .
H6A0 H 1.6734 1.1671 0.8452 0.108 Uiso 1 1 d R . .
N1A1 N 1.3469(2) 1.24743(17) 1.01735(18) 0.083(2) Uani 1 1 d . . .
C2A1 C 1.3606(2) 1.21266(17) 0.99727(18) 0.107(4) Uani 1 1 d R . .
H2A1 H 1.3274 1.1901 1.0079 0.160 Uiso 1 1 d R . .
C3A1 C 1.4199(2) 1.20793(17) 0.96228(18) 0.104(3) Uani 1 1 d R . .
H3A1 H 1.4239 1.1841 0.9491 0.156 Uiso 1 1 d R . .
C4A1 C 1.4732(2) 1.23863(17) 0.94694(18) 0.079(3) Uani 1 1 d R . .
C5A1 C 1.4576(2) 1.27688(17) 0.96453(18) 0.176(8) Uani 1 1 d R . .
H5A1 H 1.4893 1.3005 0.9538 0.264 Uiso 1 1 d R . .
C6A1 C 1.3956(2) 1.27992(17) 0.99778(18) 0.161(7) Uani 1 1 d R . .
H6A1 H 1.3861 1.3070 1.0078 0.241 Uiso 1 1 d R . .
C7A1 C 1.5405(7) 1.2331(4) 0.9151(4) 0.080(3) Uani 1 1 d . . .
C8A1 C 1.5987(7) 1.2289(4) 0.8904(4) 0.080(3) Uani 1 1 d . . .
N1A2 N 1.9552(3) 1.44468(16) 0.81918(16) 0.082(2) Uani 1 1 d . . .
C2A2 C 1.9913(3) 1.41693(16) 0.79249(16) 0.092(3) Uani 1 1 d R . .
H2A2 H 2.0395 1.4218 0.7759 0.139 Uiso 1 1 d R . .
C3A2 C 1.9588(3) 1.38150(16) 0.78903(16) 0.093(3) Uani 1 1 d R . .
H3A2 H 1.9845 1.3630 0.7701 0.139 Uiso 1 1 d R . .
C4A2 C 1.8879(3) 1.37394(16) 0.81386(16) 0.084(3) Uani 1 1 d R . .
C5A2 C 1.8495(3) 1.40399(16) 0.84059(16) 0.107(4) Uani 1 1 d R . .
H5A2 H 1.8011 1.4000 0.8574 0.160 Uiso 1 1 d R . .
C6A2 C 1.8845(3) 1.43925(16) 0.84142(16) 0.094(3) Uani 1 1 d R . .
H6A2 H 1.8581 1.4602 0.8580 0.140 Uiso 1 1 d R . .
C7A2 C 1.8536(7) 1.3341(4) 0.8173(4) 0.094(3) Uani 1 1 d . . .
C8A2 C 1.8247(6) 1.3012(4) 0.8216(4) 0.083(3) Uani 1 1 d . . .
N1A3 N 1.9508(2) 1.03365(12) 0.69449(13) 0.0605(17) Uani 1 1 d . . .
C2A3 C 1.8868(2) 1.02281(12) 0.72404(13) 0.069(2) Uani 1 1 d R . .
H2A3 H 1.8699 0.9941 0.7274 0.103 Uiso 1 1 d R . .
C3A3 C 1.8447(2) 1.05222(12) 0.74972(13) 0.066(2) Uani 1 1 d R . .
H3A3 H 1.7997 1.0443 0.7693 0.099 Uiso 1 1 d R . .
C4A3 C 1.8717(2) 1.09413(12) 0.74549(13) 0.062(2) Uani 1 1 d R . .
C5A3 C 1.9378(2) 1.10533(12) 0.71472(13) 0.066(2) Uani 1 1 d R . .
H5A3 H 1.9564 1.1335 0.7110 0.099 Uiso 1 1 d R . .
C6A3 C 1.9756(2) 1.07501(12) 0.68995(13) 0.068(2) Uani 1 1 d R . .
H6A3 H 2.0198 1.0830 0.6694 0.102 Uiso 1 1 d R . .
C7A3 C 1.8328(6) 1.1257(3) 0.7717(3) 0.073(3) Uani 1 1 d . . .
C8A3 C 1.8038(6) 1.1543(4) 0.7914(3) 0.076(3) Uani 1 1 d . . .
C1B0 C 0.7535(3) 1.23255(15) 1.32315(14) 0.077(3) Uani 1 1 d . . .
C2B0 C 0.8226(3) 1.23508(15) 1.29377(14) 0.080(3) Uani 1 1 d R . .
H2B0 H 0.8418 1.2122 1.2784 0.119 Uiso 1 1 d R . .
C3B0 C 0.8641(3) 1.27187(15) 1.28689(14) 0.071(2) Uani 1 1 d R . .
C4B0 C 0.8350(3) 1.30519(15) 1.31051(14) 0.085(3) Uani 1 1 d R . .
H4B0 H 0.8630 1.3288 1.3073 0.127 Uiso 1 1 d R . .
C5B0 C 0.7645(3) 1.30382(15) 1.33899(14) 0.078(3) Uani 1 1 d R . .
C6B0 C 0.7239(3) 1.26696(15) 1.34632(14) 0.079(3) Uani 1 1 d R . .
H6B0 H 0.6777 1.2651 1.3663 0.118 Uiso 1 1 d R . .
N1B1 N 1.1788(2) 1.25635(15) 1.12340(16) 0.076(2) Uani 1 1 d . . .
C2B1 C 1.1934(2) 1.23753(15) 1.17004(16) 0.094(3) Uani 1 1 d R . .
H2B1 H 1.2446 1.2221 1.1785 0.141 Uiso 1 1 d R . .
C3B1 C 1.1339(2) 1.24065(15) 1.20557(16) 0.108(4) Uani 1 1 d R . .
H3B1 H 1.1456 1.2271 1.2375 0.162 Uiso 1 1 d R . .
C4B1 C 1.0574(2) 1.26343(15) 1.19441(16) 0.070(2) Uani 1 1 d R . .
C5B1 C 1.0429(2) 1.28233(15) 1.14603(16) 0.082(3) Uani 1 1 d R . .
H5B1 H 0.9921 1.2977 1.1368 0.123 Uiso 1 1 d R . .
C6B1 C 1.1043(2) 1.27813(15) 1.11182(16) 0.081(3) Uani 1 1 d R . .
H6B1 H 1.0938 1.2908 1.0797 0.121 Uiso 1 1 d R . .
C7B1 C 0.9937(7) 1.2676(4) 1.2297(4) 0.089(3) Uani 1 1 d . . .
C8B1 C 0.9370(7) 1.2710(4) 1.2561(4) 0.085(3) Uani 1 1 d . . .
N1B2 N 0.5664(2) 1.45662(15) 1.46384(14) 0.0734(19) Uani 1 1 d . . .
C2B2 C 0.6328(2) 1.46922(15) 1.43509(14) 0.079(3) Uani 1 1 d R . .
H2B2 H 0.6481 1.4978 1.4333 0.119 Uiso 1 1 d R . .
C3B2 C 0.6776(2) 1.44132(15) 1.40872(14) 0.085(3) Uani 1 1 d R . .
H3B2 H 0.7218 1.4514 1.3896 0.127 Uiso 1 1 d R . .
C4B2 C 0.6563(2) 1.39773(15) 1.41083(14) 0.070(2) Uani 1 1 d R . .
C5B2 C 0.5886(2) 1.38521(15) 1.44023(14) 0.077(3) Uani 1 1 d R . .
H5B2 H 0.5713 1.3572 1.4422 0.116 Uiso 1 1 d R . .
C6B2 C 0.5481(2) 1.41419(15) 1.46586(14) 0.074(2) Uani 1 1 d R . .
H6B2 H 0.5048 1.4039 1.4861 0.112 Uiso 1 1 d R . .
C7B2 C 0.6987(6) 1.3667(4) 1.3848(4) 0.083(3) Uani 1 1 d . . .
C8B2 C 0.7312(6) 1.3383(4) 1.3639(4) 0.077(3) Uani 1 1 d . . .
N1B3 N 0.5695(3) 1.05127(17) 1.34111(17) 0.085(2) Uani 1 1 d . . .
C2B3 C 0.5449(3) 1.07450(17) 1.37244(17) 0.121(5) Uani 1 1 d R . .
H2B3 H 0.5014 1.0675 1.3941 0.181 Uiso 1 1 d R . .
C3B3 C 0.5838(3) 1.10850(17) 1.37254(17) 0.127(5) Uani 1 1 d R . .
H3B3 H 0.5668 1.1238 1.3947 0.190 Uiso 1 1 d R . .
C4B3 C 0.6468(3) 1.11989(17) 1.34049(17) 0.091(3) Uani 1 1 d R . .
C5B3 C 0.6710(3) 1.09522(17) 1.31002(17) 0.104(3) Uani 1 1 d R . .
H5B3 H 0.7149 1.1016 1.2886 0.157 Uiso 1 1 d R . .
C6B3 C 0.6328(3) 1.06113(17) 1.30978(17) 0.107(4) Uani 1 1 d R . .
H6B3 H 0.6503 1.0450 1.2883 0.160 Uiso 1 1 d R . .
C7B3 C 0.6834(7) 1.1601(5) 1.3369(4) 0.095(3) Uani 1 1 d . . .
C8B3 C 0.7131(7) 1.1926(4) 1.3308(4) 0.088(3) Uani 1 1 d . . .
C1C0 C 0.2463(2) 0.71948(14) 1.31990(14) 0.066(2) Uani 1 1 d . . .
C2C0 C 0.1756(2) 0.71711(14) 1.34868(14) 0.071(2) Uani 1 1 d R . .
H2C0 H 0.1480 0.6928 1.3533 0.106 Uiso 1 1 d R . .
C3C0 C 0.1481(2) 0.75342(14) 1.37049(14) 0.065(2) Uani 1 1 d R . .
C4C0 C 0.1897(2) 0.78918(14) 1.36323(14) 0.067(2) Uani 1 1 d R . .
H4C0 H 0.1705 0.8127 1.3779 0.101 Uiso 1 1 d R . .
C5C0 C 0.2592(2) 0.79091(14) 1.33469(14) 0.066(2) Uani 1 1 d R . .
C6C0 C 0.2873(2) 0.75528(14) 1.31297(14) 0.074(2) Uani 1 1 d R . .
H6C0 H 0.3343 0.7558 1.2937 0.111 Uiso 1 1 d R . .
N1C1 N -0.1709(2) 0.75036(14) 1.53490(15) 0.0670(19) Uani 1 1 d . . .
C2C1 C -0.1830(2) 0.77645(14) 1.48809(15) 0.075(2) Uani 1 1 d R . .
H2C1 H -0.2336 0.7944 1.4793 0.112 Uiso 1 1 d R . .
C3C1 C -0.1230(2) 0.77770(14) 1.45221(15) 0.080(3) Uani 1 1 d R . .
H3C1 H -0.1338 0.7963 1.4198 0.120 Uiso 1 1 d R . .
C4C1 C -0.0477(2) 0.75196(14) 1.46355(15) 0.068(2) Uani 1 1 d R . .
C5C1 C -0.0337(2) 0.72639(14) 1.51292(15) 0.080(3) Uani 1 1 d R . .
H5C1 H 0.0170 0.7101 1.5221 0.121 Uiso 1 1 d R . .
C6C1 C -0.0956(2) 0.72565(14) 1.54743(15) 0.070(2) Uani 1 1 d R . .
H6C1 H -0.0863 0.7080 1.5801 0.105 Uiso 1 1 d R . .
C7C1 C 0.0186(6) 0.7534(4) 1.4276(4) 0.076(3) Uani 1 1 d . . .
C8C1 C 0.0761(6) 0.7522(4) 1.4012(4) 0.073(3) Uani 1 1 d . . .
N1C2 N 0.4210(2) 0.55953(13) 1.20118(14) 0.0642(18) Uani 1 1 d . . .
C2C2 C 0.3551(2) 0.54974(13) 1.23104(14) 0.074(3) Uani 1 1 d R . .
H2C2 H 0.3366 0.5215 1.2348 0.111 Uiso 1 1 d R . .
C3C2 C 0.3151(2) 0.58043(13) 1.25581(14) 0.074(2) Uani 1 1 d R . .
H3C2 H 0.2697 0.5734 1.2753 0.111 Uiso 1 1 d R . .
C4C2 C 0.3431(2) 0.62158(13) 1.25151(14) 0.066(2) Uani 1 1 d R . .
C5C2 C 0.4100(2) 0.63141(13) 1.22080(14) 0.070(2) Uani 1 1 d R . .
H5C2 H 0.4296 0.6593 1.2167 0.105 Uiso 1 1 d R . .
C6C2 C 0.4475(2) 0.59980(13) 1.19622(14) 0.075(2) Uani 1 1 d R . .
H6C2 H 0.4922 0.6069 1.1758 0.112 Uiso 1 1 d R . .
C7C2 C 0.3050(6) 0.6544(4) 1.2769(4) 0.075(3) Uani 1 1 d . . .
C8C2 C 0.2762(5) 0.6826(3) 1.2969(3) 0.069(2) Uani 1 1 d . . .
N1C3 N 0.4429(2) 0.96716(15) 1.32698(15) 0.076(2) Uani 1 1 d . . .
C2C3 C 0.3782(2) 0.95591(15) 1.35611(15) 0.085(3) Uani 1 1 d R . .
H2C3 H 0.3593 0.9715 1.3780 0.128 Uiso 1 1 d R . .
C3C3 C 0.3384(2) 0.92285(15) 1.35541(15) 0.083(3) Uani 1 1 d R . .
H3C3 H 0.2941 0.9161 1.3764 0.125 Uiso 1 1 d R . .
C4C3 C 0.3658(2) 0.89993(15) 1.32277(15) 0.074(2) Uani 1 1 d R . .
C5C3 C 0.4312(2) 0.91275(15) 1.29097(15) 0.086(3) Uani 1 1 d R . .
H5C3 H 0.4498 0.8990 1.2678 0.129 Uiso 1 1 d R . .
C6C3 C 0.4673(2) 0.94592(15) 1.29467(15) 0.086(3) Uani 1 1 d R . .
H6C3 H 0.5109 0.9540 1.2736 0.128 Uiso 1 1 d R . .
C7C3 C 0.3288(6) 0.8628(4) 1.3233(4) 0.082(3) Uani 1 1 d . . .
C8C3 C 0.2998(6) 0.8288(4) 1.3275(4) 0.072(3) Uani 1 1 d . . .
C1D0 C 0.7121(2) 0.22735(13) 1.00853(13) 0.067(2) Uani 1 1 d . . .
C2D0 C 0.7844(2) 0.22843(13) 0.98069(13) 0.061(2) Uani 1 1 d R . .
H2D0 H 0.8056 0.2047 0.9664 0.091 Uiso 1 1 d R . .
C3D0 C 0.8231(2) 0.26487(13) 0.97496(13) 0.062(2) Uani 1 1 d R . .
C4D0 C 0.7920(2) 0.30072(13) 0.99573(13) 0.061(2) Uani 1 1 d R . .
H4D0 H 0.8192 0.3251 0.9915 0.092 Uiso 1 1 d R . .
C5D0 C 0.7195(2) 0.30027(13) 1.02315(13) 0.060(2) Uani 1 1 d R . .
C6D0 C 0.6815(2) 0.26326(13) 1.02938(13) 0.064(2) Uani 1 1 d R . .
H6D0 H 0.6340 0.2622 1.0481 0.096 Uiso 1 1 d R . .
N1D1 N 1.1508(2) 0.24748(13) 0.82289(13) 0.0605(18) Uani 1 1 d . . .
C2D1 C 1.1373(2) 0.28313(13) 0.84212(13) 0.067(2) Uani 1 1 d R . .
H2D1 H 1.1706 0.3056 0.8319 0.101 Uiso 1 1 d R . .
C3D1 C 1.0768(2) 0.28738(13) 0.87592(13) 0.073(2) Uani 1 1 d R . .
H3D1 H 1.0691 0.3126 0.8881 0.109 Uiso 1 1 d R . .
C4D1 C 1.0276(2) 0.25415(13) 0.89188(13) 0.069(2) Uani 1 1 d R . .
C5D1 C 1.0436(2) 0.21580(13) 0.87454(13) 0.103(4) Uani 1 1 d R . .
H5D1 H 1.0137 0.1910 0.8864 0.154 Uiso 1 1 d R . .
C6D1 C 1.1032(2) 0.21446(13) 0.84002(13) 0.098(3) Uani 1 1 d R . .
H6D1 H 1.1116 0.1894 0.8276 0.146 Uiso 1 1 d R . .
C7D1 C 0.9581(6) 0.2606(4) 0.9231(3) 0.073(3) Uani 1 1 d . . .
C8D1 C 0.8983(6) 0.2634(4) 0.9472(4) 0.071(3) Uani 1 1 d . . .
N1D2 N 0.5472(2) 0.46021(12) 1.14112(12) 0.0598(17) Uani 1 1 d . . .
C2D2 C 0.6145(2) 0.46815(12) 1.11243(12) 0.066(2) Uani 1 1 d R . .
H2D2 H 0.6356 0.4947 1.1101 0.099 Uiso 1 1 d R . .
C3D2 C 0.6519(2) 0.43829(12) 1.08700(12) 0.069(2) Uani 1 1 d R . .
H3D2 H 0.6965 0.4457 1.0667 0.104 Uiso 1 1 d R . .
C4D2 C 0.6240(2) 0.39758(12) 1.09116(12) 0.060(2) Uani 1 1 d R . .
C5D2 C 0.5553(2) 0.38858(12) 1.12148(12) 0.065(2) Uani 1 1 d R . .
H5D2 H 0.5341 0.3615 1.1252 0.097 Uiso 1 1 d R . .
C6D2 C 0.5205(2) 0.42034(12) 1.14521(12) 0.064(2) Uani 1 1 d R . .
H6D2 H 0.4755 0.4139 1.1655 0.096 Uiso 1 1 d R . .
C7D2 C 0.6603(5) 0.3650(4) 1.0656(3) 0.064(2) Uani 1 1 d . . .
C8D2 C 0.6874(5) 0.3364(3) 1.0457(3) 0.063(2) Uani 1 1 d . . .
N1D3 N 0.5493(3) 0.04442(16) 1.01318(16) 0.080(2) Uani 1 1 d . . .
C2D3 C 0.6202(3) 0.05204(16) 0.98921(16) 0.098(3) Uani 1 1 d R . .
H2D3 H 0.6466 0.0329 0.9710 0.147 Uiso 1 1 d R . .
C3D3 C 0.6530(3) 0.08762(16) 0.99163(16) 0.099(3) Uani 1 1 d R . .
H3D3 H 0.7003 0.0935 0.9742 0.149 Uiso 1 1 d R . .
C4D3 C 0.6159(3) 0.11425(16) 1.01980(16) 0.083(3) Uani 1 1 d R . .
C5D3 C 0.5438(3) 0.10564(16) 1.04570(16) 0.092(3) Uani 1 1 d R . .
H5D3 H 0.5177 0.1233 1.0652 0.138 Uiso 1 1 d R . .
C6D3 C 0.5135(3) 0.07049(16) 1.04114(16) 0.094(3) Uani 1 1 d R . .
H6D3 H 0.4660 0.0643 1.0582 0.140 Uiso 1 1 d R . .
C7D3 C 0.6468(7) 0.1545(4) 1.0199(4) 0.090(3) Uani 1 1 d . . .
C8D3 C 0.6755(6) 0.1880(4) 1.0154(4) 0.076(3) Uani 1 1 d . . .
C1E0 C 1.7425(2) 0.28226(13) 0.51098(12) 0.059(2) Uani 1 1 d . . .
C2E0 C 1.6712(2) 0.28037(13) 0.54083(12) 0.062(2) Uani 1 1 d R . .
H2E0 H 1.6522 0.3033 0.5561 0.093 Uiso 1 1 d R . .
C3E0 C 1.6303(2) 0.24477(13) 0.54714(12) 0.060(2) Uani 1 1 d R . .
C4E0 C 1.6575(2) 0.21025(13) 0.52430(12) 0.068(2) Uani 1 1 d R . .
H4E0 H 1.6294 0.1862 0.5288 0.102 Uiso 1 1 d R . .
C5E0 C 1.7286(2) 0.21215(13) 0.49410(12) 0.061(2) Uani 1 1 d R . .
C6E0 C 1.7692(2) 0.24818(13) 0.48862(12) 0.061(2) Uani 1 1 d R . .
H6E0 H 1.8160 0.2493 0.4692 0.091 Uiso 1 1 d R . .
N1E1 N 1.3160(2) 0.24512(14) 0.71311(14) 0.0583(17) Uani 1 1 d . . .
C2E1 C 1.3021(2) 0.27095(14) 0.66609(14) 0.069(2) Uani 1 1 d R . .
H2E1 H 1.2511 0.2887 0.6583 0.103 Uiso 1 1 d R . .
C3E1 C 1.3595(2) 0.27248(14) 0.62895(14) 0.073(2) Uani 1 1 d R . .
H3E1 H 1.3482 0.2909 0.5967 0.110 Uiso 1 1 d R . .
C4E1 C 1.4360(2) 0.24511(14) 0.64181(14) 0.066(2) Uani 1 1 d R . .
C5E1 C 1.4509(2) 0.21926(14) 0.68921(14) 0.070(2) Uani 1 1 d R . .
H5E1 H 1.5019 0.2023 0.6977 0.106 Uiso 1 1 d R . .
C6E1 C 1.3897(2) 0.21821(14) 0.72511(14) 0.072(2) Uani 1 1 d R . .
H6E1 H 1.3995 0.1989 0.7576 0.108 Uiso 1 1 d R . .
C7E1 C 1.5018(6) 0.2443(4) 0.6057(4) 0.074(3) Uani 1 1 d . . .
C8E1 C 1.5590(5) 0.2436(4) 0.5787(4) 0.073(3) Uani 1 1 d . . .
N1E2 N 1.9178(2) 0.05618(13) 0.37438(12) 0.0649(18) Uani 1 1 d . . .
C2E2 C 1.8524(2) 0.04392(13) 0.40331(12) 0.072(2) Uani 1 1 d R . .
H2E2 H 1.8361 0.0154 0.4058 0.108 Uiso 1 1 d R . .
C3E2 C 1.8102(2) 0.07282(13) 0.42887(12) 0.071(2) Uani 1 1 d R . .
H3E2 H 1.7663 0.0633 0.4489 0.106 Uiso 1 1 d R . .
C4E2 C 1.8324(2) 0.11609(13) 0.42519(12) 0.060(2) Uani 1 1 d R . .
C5E2 C 1.8990(2) 0.12836(13) 0.39569(12) 0.065(2) Uani 1 1 d R . .
H5E2 H 1.9156 0.1570 0.3928 0.098 Uiso 1 1 d R . .
C6E2 C 1.9405(2) 0.09849(13) 0.37081(12) 0.064(2) Uani 1 1 d R . .
H6E2 H 1.9850 0.1072 0.3511 0.097 Uiso 1 1 d R . .
C7E2 C 1.7899(5) 0.1476(3) 0.4516(3) 0.064(2) Uani 1 1 d . . .
C8E2 C 1.7588(5) 0.1765(4) 0.4720(3) 0.070(2) Uani 1 1 d . . .
N1E3 N 1.9343(2) 0.45794(14) 0.49506(15) 0.076(2) Uani 1 1 d . . .
C2E3 C 1.8712(2) 0.44781(14) 0.52641(15) 0.092(3) Uani 1 1 d R . .
H2E3 H 1.8549 0.4643 0.5476 0.139 Uiso 1 1 d R . .
C3E3 C 1.8299(2) 0.41401(14) 0.52842(15) 0.096(3) Uani 1 1 d R . .
H3E3 H 1.7876 0.4069 0.5512 0.144 Uiso 1 1 d R . .
C4E3 C 1.8532(2) 0.39079(14) 0.49544(15) 0.071(2) Uani 1 1 d R . .
C5E3 C 1.9155(2) 0.40252(14) 0.46196(15) 0.084(3) Uani 1 1 d R . .
H5E3 H 1.9305 0.3882 0.4391 0.125 Uiso 1 1 d R . .
C6E3 C 1.9556(2) 0.43569(14) 0.46262(15) 0.078(3) Uani 1 1 d R . .
H6E3 H 1.9983 0.4430 0.4403 0.118 Uiso 1 1 d R . .
C7E3 C 1.8137(6) 0.3532(3) 0.4981(3) 0.069(2) Uani 1 1 d . . .
C8E3 C 1.7829(5) 0.3199(3) 0.5041(3) 0.066(2) Uani 1 1 d . . .
C1F0 C -0.7732(2) 0.71420(14) 1.83967(14) 0.061(2) Uani 1 1 d . . .
C2F0 C -0.7030(2) 0.71615(14) 1.81064(14) 0.074(2) Uani 1 1 d R . .
H2F0 H -0.6832 0.6930 1.7956 0.111 Uiso 1 1 d R . .
C3F0 C -0.6624(2) 0.75303(14) 1.80426(14) 0.067(2) Uani 1 1 d R . .
C4F0 C -0.6936(2) 0.78737(14) 1.82585(14) 0.072(2) Uani 1 1 d R . .
H4F0 H -0.6669 0.8122 1.8214 0.108 Uiso 1 1 d R . .
C5F0 C -0.7638(2) 0.78630(14) 1.85423(14) 0.066(2) Uani 1 1 d R . .
C6F0 C -0.8044(2) 0.74847(14) 1.86134(14) 0.065(2) Uani 1 1 d R . .
H6F0 H -0.8515 0.7470 1.8804 0.098 Uiso 1 1 d R . .
N1F1 N -0.3439(3) 0.74763(19) 1.6390(2) 0.074(2) Uani 1 1 d . . .
C2F1 C -0.3309(3) 0.72327(19) 1.6858(2) 0.149(6) Uani 1 1 d R . .
H2F1 H -0.2801 0.7059 1.6944 0.223 Uiso 1 1 d R . .
C3F1 C -0.3905(3) 0.72296(19) 1.7221(2) 0.224(11) Uani 1 1 d R . .
H3F1 H -0.3780 0.7071 1.7541 0.337 Uiso 1 1 d R . .
C4F1 C -0.4671(3) 0.74508(19) 1.7125(2) 0.105(4) Uani 1 1 d R . .
C5F1 C -0.4803(3) 0.76748(19) 1.6634(2) 0.137(5) Uani 1 1 d R . .
H5F1 H -0.5312 0.7819 1.6542 0.205 Uiso 1 1 d R . .
C6F1 C -0.4180(3) 0.76851(19) 1.6279(2) 0.145(5) Uani 1 1 d R . .
H6F1 H -0.4284 0.7842 1.5954 0.218 Uiso 1 1 d R . .
C7F1 C -0.5309(6) 0.7497(4) 1.7485(4) 0.089(3) Uani 1 1 d . . .
C8F1 C -0.5906(7) 0.7530(4) 1.7744(4) 0.086(3) Uani 1 1 d . . .
N1F2 N -0.9370(2) 0.94908(14) 1.97124(13) 0.0705(19) Uani 1 1 d . . .
C2F2 C -0.9645(2) 0.90799(14) 1.97631(13) 0.077(3) Uani 1 1 d R . .
H2F2 H -1.0095 0.9015 1.9966 0.116 Uiso 1 1 d R . .
C3F2 C -0.9281(2) 0.87571(14) 1.95256(13) 0.079(3) Uani 1 1 d R . .
H3F2 H -0.9489 0.8481 1.9572 0.118 Uiso 1 1 d R . .
C4F2 C -0.8615(2) 0.88372(14) 1.92218(13) 0.066(2) Uani 1 1 d R . .
C5F2 C -0.8321(2) 0.92474(14) 1.91808(13) 0.071(2) Uani 1 1 d R . .
H5F2 H -0.7861 0.9308 1.8988 0.106 Uiso 1 1 d R . .
C6F2 C -0.8705(2) 0.95636(14) 1.94223(13) 0.072(2) Uani 1 1 d R . .
H6F2 H -0.8499 0.9837 1.9384 0.109 Uiso 1 1 d R . .
C7F2 C -0.8248(6) 0.8512(4) 1.8970(4) 0.073(3) Uani 1 1 d . . .
C8F2 C -0.7968(6) 0.8214(4) 1.8774(4) 0.072(3) Uani 1 1 d . . .
N1F3 N -0.9386(3) 0.53279(15) 1.84188(15) 0.074(2) Uani 1 1 d . . .
C2F3 C -0.8712(3) 0.54403(15) 1.81367(15) 0.090(3) Uani 1 1 d R . .
H2F3 H -0.8485 0.5287 1.7919 0.135 Uiso 1 1 d R . .
C3F3 C -0.8376(3) 0.57826(15) 1.81802(15) 0.090(3) Uani 1 1 d R . .
H3F3 H -0.7922 0.5861 1.7989 0.135 Uiso 1 1 d R . .
C4F3 C -0.8701(3) 0.60105(15) 1.85022(15) 0.074(2) Uani 1 1 d R . .
C5F3 C -0.9382(3) 0.58834(15) 1.87951(15) 0.086(3) Uani 1 1 d R . .
H5F3 H -0.9611 0.6026 1.9021 0.129 Uiso 1 1 d R . .
C6F3 C -0.9696(3) 0.55431(15) 1.87369(15) 0.078(3) Uani 1 1 d R . .
H6F3 H -1.0146 0.5458 1.8928 0.116 Uiso 1 1 d R . .
C7F3 C -0.8384(6) 0.6400(4) 1.8504(4) 0.078(3) Uani 1 1 d . . .
C8F3 C -0.8104(5) 0.6735(4) 1.8471(4) 0.074(3) Uani 1 1 d . . .

loop_
_atom_site_aniso_label
_atom_site_aniso_U_11
_atom_site_aniso_U_22
_atom_site_aniso_U_33
_atom_site_aniso_U_23
_atom_site_aniso_U_13
_atom_site_aniso_U_12
Cu1 0.0600(6) 0.0656(5) 0.0837(7) -0.0373(5) 0.0000(5) -0.0227(4)
O11 0.093(5) 0.078(4) 0.109(5) -0.035(4) -0.012(4) -0.028(4)
C11 0.083(7) 0.082(7) 0.076(7) -0.043(6) 0.027(6) -0.050(6)
C12 0.091(8) 0.074(7) 0.090(8) -0.043(6) 0.000(7) -0.034(6)
C13 0.080(7) 0.078(7) 0.082(7) -0.049(6) 0.022(6) -0.038(6)
O12 0.098(5) 0.081(4) 0.099(5) -0.041(4) -0.006(4) -0.038(4)
C14 0.096(9) 0.105(8) 0.084(8) -0.042(7) -0.020(7) -0.040(7)
F11 0.212(10) 0.236(10) 0.090(5) -0.018(6) -0.040(6) -0.127(9)
F12 0.168(8) 0.147(7) 0.234(10) -0.093(7) -0.064(7) -0.066(6)
F13 0.078(5) 0.223(9) 0.193(9) -0.122(8) -0.032(5) -0.006(5)
C15 0.125(12) 0.055(7) 0.26(2) -0.023(10) -0.047(13) -0.033(8)
F14 0.164(10) 0.140(8) 0.53(3) -0.120(12) -0.161(14) 0.017(7)
F15 0.50(3) 0.162(11) 0.225(15) 0.074(11) -0.090(17) -0.040(15)
F16 0.351(16) 0.063(4) 0.46(2) -0.069(8) -0.272(16) 0.004(7)
O13 0.082(4) 0.090(4) 0.079(4) -0.039(4) 0.011(4) -0.044(4)
C16 0.062(6) 0.122(9) 0.075(7) -0.069(7) 0.026(5) -0.046(6)
C17 0.083(8) 0.076(7) 0.087(8) -0.036(6) 0.015(6) -0.040(6)
C18 0.075(7) 0.066(6) 0.100(8) -0.043(6) 0.011(6) -0.020(6)
O14 0.069(4) 0.081(4) 0.128(6) -0.060(4) 0.008(4) -0.028(4)
C19 0.105(10) 0.120(10) 0.094(9) -0.045(8) 0.025(8) -0.065(9)
F17 0.090(6) 0.220(9) 0.233(11) -0.141(9) -0.028(6) -0.010(6)
F18 0.176(8) 0.174(8) 0.219(10) -0.076(7) -0.063(7) -0.088(7)
F19 0.224(10) 0.301(13) 0.080(5) -0.056(7) -0.015(6) -0.152(10)
C20 0.131(12) 0.122(13) 0.191(17) -0.093(13) -0.038(12) -0.024(10)
F201 0.59(3) 0.156(9) 0.209(12) 0.045(8) -0.232(16) -0.176(14)
F202 0.258(12) 0.110(6) 0.284(13) 0.023(7) -0.112(11) -0.103(8)
F203 0.293(17) 0.114(8) 0.42(3) -0.020(11) 0.026(17) 0.065(10)
Cu2 0.0926(8) 0.0625(6) 0.0578(7) -0.0204(6) -0.0052(6) -0.0266(6)
O21 0.131(6) 0.098(5) 0.059(4) -0.024(4) -0.003(4) -0.033(5)
C21 0.116(9) 0.065(6) 0.078(7) -0.037(6) -0.001(7) -0.023(6)
C22 0.100(8) 0.090(7) 0.058(6) -0.027(6) -0.006(6) -0.003(6)
C23 0.102(8) 0.073(7) 0.065(7) -0.029(6) -0.016(6) -0.028(6)
O22 0.101(5) 0.070(4) 0.090(5) -0.024(4) -0.021(4) -0.021(4)
C24 0.079(8) 0.122(10) 0.130(11) -0.077(9) -0.004(8) -0.013(7)
F21 0.163(8) 0.247(11) 0.140(7) -0.125(8) 0.003(6) 0.007(7)
F22 0.094(6) 0.323(14) 0.373(17) -0.253(14) -0.043(8) -0.020(7)
F23 0.153(8) 0.136(7) 0.320(16) -0.003(9) 0.033(9) 0.021(6)
C25 0.117(11) 0.081(7) 0.097(10) -0.028(8) 0.014(9) -0.011(7)
F24 0.190(9) 0.187(8) 0.075(5) 0.019(6) 0.033(5) 0.049(7)
F25 0.326(16) 0.202(10) 0.140(8) -0.114(8) 0.046(9) 0.000(10)
F26 0.175(9) 0.383(17) 0.119(7) -0.034(9) 0.013(6) -0.172(11)
O23 0.115(6) 0.077(4) 0.062(4) -0.020(4) 0.002(4) -0.031(4)
C26 0.096(8) 0.070(6) 0.089(8) -0.022(6) -0.014(7) -0.022(6)
C27 0.109(9) 0.073(6) 0.064(7) -0.014(6) -0.007(6) 0.001(6)
C28 0.108(9) 0.078(7) 0.064(7) -0.031(6) -0.004(6) -0.032(7)
O24 0.103(5) 0.075(4) 0.072(4) -0.025(4) -0.009(4) -0.022(4)
C29 0.179(17) 0.094(10) 0.186(18) -0.027(12) 0.091(14) 0.002(10)
F27 0.203(9) 0.098(5) 0.164(8) -0.015(6) 0.010(7) 0.024(5)
F28 0.103(7) 0.180(10) 0.41(2) -0.035(12) 0.053(10) -0.011(7)
F29 0.43(2) 0.202(11) 0.173(11) -0.085(10) 0.101(13) 0.090(13)
C30 0.152(14) 0.113(10) 0.073(8) -0.020(8) 0.016(9) -0.048(10)
F301 0.261(12) 0.153(7) 0.092(6) 0.032(6) 0.066(7) 0.041(7)
F302 0.283(13) 0.257(11) 0.112(6) -0.118(8) 0.038(7) -0.118(10)
F303 0.124(7) 0.248(11) 0.138(8) 0.009(7) 0.009(6) -0.058(7)
Cu3 0.0798(7) 0.0612(6) 0.0534(6) -0.0309(5) 0.0015(6) -0.0215(5)
O31 0.102(5) 0.088(4) 0.067(4) -0.031(4) -0.013(4) -0.028(4)
C31 0.071(6) 0.091(7) 0.083(8) -0.046(7) -0.004(6) -0.022(5)
C32 0.124(9) 0.078(6) 0.071(6) -0.012(6) -0.029(6) -0.045(6)
C33 0.094(7) 0.071(6) 0.058(6) -0.019(5) -0.012(6) -0.033(6)
O32 0.102(5) 0.069(4) 0.060(4) -0.024(3) -0.008(4) -0.033(3)
C34 0.098(9) 0.093(8) 0.110(9) -0.048(8) -0.023(8) -0.021(7)
F31 0.118(6) 0.178(8) 0.178(8) -0.067(7) -0.038(6) -0.051(6)
F32 0.192(9) 0.273(11) 0.249(11) -0.207(11) 0.022(9) -0.093(8)
F33 0.226(10) 0.196(9) 0.157(7) -0.018(7) -0.040(7) -0.154(8)
C35 0.146(12) 0.089(8) 0.084(9) -0.007(7) -0.026(8) -0.054(8)
F34 0.47(2) 0.265(12) 0.091(6) -0.017(7) 0.000(9) -0.288(14)
F35 0.168(8) 0.165(7) 0.143(7) 0.000(6) -0.017(6) -0.108(7)
F36 0.192(9) 0.075(5) 0.330(17) -0.001(7) 0.003(9) -0.045(5)
O33 0.089(5) 0.089(4) 0.077(5) -0.046(4) 0.001(4) -0.031(4)
C36 0.081(6) 0.074(6) 0.065(6) -0.037(5) -0.007(5) -0.020(5)
C37 0.106(8) 0.075(6) 0.061(6) -0.017(5) -0.014(6) -0.015(6)
C38 0.083(7) 0.060(5) 0.069(7) -0.013(5) -0.007(6) -0.016(5)
O34 0.091(5) 0.071(4) 0.070(4) -0.031(3) -0.006(4) -0.027(3)
C39 0.129(11) 0.105(8) 0.088(8) -0.056(7) -0.015(8) -0.024(8)
F37 0.176(9) 0.404(17) 0.399(18) -0.347(17) 0.058(11) -0.134(10)
F38 0.333(15) 0.202(9) 0.163(8) -0.013(8) -0.079(9) -0.193(11)
F39 0.152(8) 0.188(8) 0.182(9) -0.043(7) -0.079(7) -0.066(7)
C40 0.132(12) 0.098(9) 0.108(11) -0.015(8) -0.014(9) -0.056(8)
F401 0.240(12) 0.105(6) 0.292(15) 0.028(8) 0.003(10) -0.086(7)
F402 0.311(15) 0.357(17) 0.077(5) -0.014(8) 0.015(7) -0.243(14)
F403 0.121(6) 0.251(11) 0.140(7) 0.031(7) -0.019(5) -0.105(7)
Cu4 0.0662(7) 0.0640(5) 0.0866(9) -0.0338(6) -0.0142(6) -0.0207(5)
O41 0.090(5) 0.077(4) 0.086(4) -0.038(4) -0.012(4) -0.030(4)
C41 0.066(6) 0.073(6) 0.073(6) -0.040(6) 0.014(5) -0.029(5)
C42 0.089(7) 0.064(6) 0.091(7) -0.042(6) 0.004(6) -0.034(5)
C43 0.077(6) 0.080(7) 0.069(6) -0.038(6) 0.004(5) -0.040(5)
O42 0.078(4) 0.076(4) 0.110(5) -0.035(4) -0.027(4) -0.028(3)
C44 0.127(12) 0.045(6) 0.203(17) -0.035(8) 0.003(11) -0.018(7)
F41 0.300(14) 0.077(5) 0.47(2) -0.109(9) -0.232(15) 0.015(6)
F42 0.134(8) 0.114(6) 0.52(3) -0.128(10) -0.122(11) 0.024(6)
F43 0.48(3) 0.153(10) 0.208(14) 0.044(10) -0.077(15) -0.058(13)
C45 0.123(10) 0.109(9) 0.076(7) -0.048(7) -0.006(7) -0.064(8)
F44 0.228(10) 0.218(9) 0.084(5) -0.018(6) -0.045(6) -0.140(8)
F45 0.086(5) 0.215(9) 0.161(7) -0.105(7) -0.015(5) -0.035(5)
F46 0.142(6) 0.161(7) 0.182(8) -0.105(6) -0.042(6) -0.050(5)
O43 0.080(4) 0.089(4) 0.083(4) -0.031(4) -0.014(3) -0.037(4)
C46 0.055(6) 0.112(8) 0.078(7) -0.056(7) 0.013(5) -0.045(6)
C47 0.093(8) 0.080(7) 0.093(8) -0.032(7) -0.002(7) -0.043(6)
C48 0.084(7) 0.055(6) 0.084(7) -0.025(6) 0.008(6) -0.015(6)
O44 0.095(5) 0.069(4) 0.125(6) -0.036(4) -0.033(4) -0.023(4)
C49 0.090(10) 0.130(11) 0.127(12) -0.046(10) 0.007(9) -0.055(9)
F47 0.148(7) 0.188(9) 0.319(14) -0.124(9) -0.069(8) -0.076(7)
F48 0.184(9) 0.327(15) 0.102(6) -0.063(8) -0.037(6) -0.123(10)
F49 0.072(5) 0.216(9) 0.184(8) -0.105(7) -0.040(5) -0.007(5)
C50 0.127(13) 0.147(15) 0.176(16) -0.063(14) -0.061(12) -0.030(11)
F501 0.321(18) 0.138(9) 0.39(2) -0.017(11) 0.056(17) 0.110(11)
F502 0.256(12) 0.133(7) 0.287(14) 0.070(8) -0.099(11) -0.120(9)
F503 0.53(2) 0.151(9) 0.247(14) 0.078(9) -0.255(16) -0.156(13)
Cu5 0.0937(9) 0.0706(7) 0.0621(7) -0.0237(6) -0.0003(7) -0.0303(6)
O51 0.104(5) 0.086(5) 0.069(4) -0.039(4) 0.005(4) -0.031(4)
C51 0.096(8) 0.078(7) 0.057(6) -0.025(6) 0.001(6) -0.040(6)
C52 0.088(7) 0.086(7) 0.068(7) -0.031(6) 0.006(6) -0.028(6)
C53 0.077(6) 0.068(6) 0.064(6) -0.028(5) -0.009(5) -0.021(5)
O52 0.081(4) 0.077(4) 0.081(5) -0.028(4) 0.007(4) -0.022(3)
C54 0.121(11) 0.149(12) 0.057(7) -0.037(8) -0.001(7) -0.018(9)
F51 0.180(10) 0.393(18) 0.141(8) -0.067(10) 0.065(7) -0.178(12)
F52 0.41(2) 0.272(14) 0.094(6) -0.104(9) 0.076(10) -0.103(14)
F53 0.223(11) 0.218(11) 0.084(6) 0.029(7) 0.028(6) 0.035(9)
C55 0.091(8) 0.087(8) 0.086(8) -0.025(7) 0.005(7) -0.004(6)
F54 0.142(6) 0.087(4) 0.119(6) -0.029(4) -0.008(5) 0.009(4)
F55 0.081(5) 0.141(7) 0.331(15) -0.074(8) 0.028(7) -0.020(5)
F56 0.181(8) 0.127(5) 0.104(5) -0.070(5) 0.005(5) 0.015(5)
O53 0.128(6) 0.087(5) 0.071(5) -0.025(4) 0.005(4) -0.037(4)
C56 0.117(9) 0.063(6) 0.094(9) -0.029(7) 0.003(7) 0.007(6)
C57 0.126(10) 0.093(8) 0.055(6) -0.005(6) 0.012(7) -0.011(7)
C58 0.101(8) 0.082(7) 0.078(8) -0.043(7) 0.001(7) -0.028(6)
O54 0.123(6) 0.084(5) 0.085(5) -0.020(4) -0.006(5) -0.023(5)
C59 0.186(15) 0.170(14) 0.106(11) -0.027(11) 0.044(11) 0.007(13)
F57 0.084(6) 0.190(10) 0.56(3) -0.065(14) 0.036(11) -0.027(7)
F58 0.41(2) 0.315(16) 0.126(8) -0.051(10) 0.056(11) 0.202(15)
F59 0.220(10) 0.106(6) 0.159(8) -0.022(6) -0.010(7) 0.033(6)
C60 0.144(12) 0.139(11) 0.052(7) -0.029(8) -0.019(8) -0.034(10)
F601 0.194(9) 0.259(12) 0.068(5) -0.019(7) -0.013(6) -0.032(9)
F602 0.332(17) 0.53(3) 0.140(9) -0.125(12) 0.083(10) -0.33(2)
F603 0.38(2) 0.224(12) 0.109(7) -0.084(9) 0.016(10) 0.046(12)
Cu6 0.0766(7) 0.0596(6) 0.0590(7) -0.0371(6) 0.0055(6) -0.0140(5)
O61 0.095(5) 0.087(4) 0.062(4) -0.038(4) 0.014(4) -0.030(4)
C61 0.055(5) 0.079(6) 0.090(8) -0.053(6) 0.006(6) -0.009(5)
C62 0.090(7) 0.115(8) 0.063(6) -0.021(6) -0.010(6) -0.041(7)
C63 0.072(7) 0.088(7) 0.077(7) -0.021(6) -0.005(6) -0.025(5)
O62 0.092(5) 0.087(4) 0.094(5) -0.056(4) 0.005(4) -0.030(4)
C64 0.082(9) 0.135(11) 0.183(15) -0.103(12) 0.023(10) -0.043(8)
F61 0.113(6) 0.219(10) 0.298(14) -0.101(10) -0.081(8) -0.037(7)
F62 0.177(9) 0.456(19) 0.349(16) -0.345(17) 0.081(10) -0.159(11)
F63 0.264(12) 0.222(11) 0.189(10) -0.022(9) -0.046(9) -0.178(11)
C65 0.113(10) 0.128(11) 0.080(8) -0.036(8) -0.016(7) -0.037(8)
F64 0.123(6) 0.266(11) 0.106(5) 0.020(6) -0.013(5) -0.104(7)
F65 0.289(13) 0.269(11) 0.132(7) -0.111(8) 0.100(8) -0.185(11)
F66 0.141(6) 0.086(4) 0.157(7) 0.015(5) -0.028(5) -0.039(4)
O63 0.087(5) 0.084(4) 0.084(5) -0.049(4) -0.005(4) -0.017(4)
C66 0.091(9) 0.099(8) 0.073(8) -0.004(7) -0.007(7) -0.036(7)
C67 0.126(11) 0.118(10) 0.102(10) -0.002(8) -0.012(9) -0.050(9)
C68 0.101(8) 0.074(7) 0.101(10) -0.043(7) -0.009(8) -0.014(6)
O64 0.126(6) 0.083(5) 0.069(5) -0.035(4) 0.014(5) -0.033(4)
C69 0.186(19) 0.27(3) 0.092(12) 0.003(14) -0.057(12) -0.12(2)
F67 0.202(11) 0.404(19) 0.130(8) 0.028(9) 0.002(7) -0.195(13)
F68 0.284(18) 0.152(10) 0.43(3) 0.071(13) -0.072(17) -0.115(11)
F69 0.44(2) 0.42(2) 0.107(8) 0.022(10) -0.025(11) -0.31(2)
C70 0.170(16) 0.104(10) 0.123(12) -0.042(10) -0.009(12) -0.042(11)
F701 0.186(10) 0.195(10) 0.209(11) -0.010(8) -0.082(9) -0.094(8)
F702 0.192(10) 0.245(12) 0.180(10) -0.001(9) -0.024(8) -0.133(10)
F703 0.180(10) 0.390(18) 0.50(2) -0.36(2) 0.039(13) -0.134(11)
Cu7 0.0529(6) 0.0665(6) 0.0615(6) -0.0337(5) 0.0139(5) -0.0244(5)
O71 0.071(4) 0.083(4) 0.066(4) -0.041(3) 0.019(3) -0.033(3)
C71 0.072(6) 0.084(7) 0.060(6) -0.042(6) 0.023(5) -0.036(6)
C72 0.071(7) 0.092(8) 0.082(7) -0.040(7) 0.009(6) -0.043(6)
C73 0.085(8) 0.080(7) 0.077(7) -0.041(6) 0.022(6) -0.029(6)
O72 0.077(4) 0.084(4) 0.097(5) -0.032(4) 0.000(4) -0.033(4)
C74 0.077(8) 0.135(10) 0.106(10) -0.068(9) -0.009(7) -0.042(7)
F71 0.073(5) 0.258(11) 0.235(11) -0.163(10) -0.021(6) -0.005(6)
F72 0.146(7) 0.200(9) 0.268(12) -0.128(9) -0.040(7) -0.084(7)
F73 0.192(9) 0.332(15) 0.100(6) -0.016(8) -0.048(6) -0.154(10)
C75 0.110(11) 0.058(7) 0.174(16) 0.000(9) 0.011(10) -0.029(7)
F74 0.42(2) 0.099(6) 0.358(18) 0.030(8) -0.227(16) -0.123(10)
F75 0.361(18) 0.179(10) 0.125(8) 0.013(8) 0.007(10) 0.011(11)
F76 0.138(7) 0.102(6) 0.302(14) -0.008(7) -0.056(8) -0.016(5)
O73 0.084(4) 0.088(4) 0.079(4) -0.051(4) 0.013(4) -0.036(4)
C76 0.091(8) 0.075(7) 0.068(7) -0.040(6) 0.034(6) -0.028(6)
C77 0.081(7) 0.087(8) 0.072(7) -0.045(6) 0.004(6) -0.036(6)
C78 0.057(6) 0.096(8) 0.068(6) -0.047(6) 0.026(5) -0.039(6)
O74 0.079(4) 0.081(4) 0.094(5) -0.048(4) 0.009(4) -0.037(3)
C79 0.127(11) 0.118(11) 0.113(10) -0.060(9) -0.030(9) -0.033(9)
F77 0.383(17) 0.092(5) 0.142(8) -0.022(6) -0.072(10) 0.046(8)
F78 0.307(16) 0.107(6) 0.53(3) -0.146(11) -0.242(17) 0.020(8)
F79 0.156(9) 0.156(8) 0.365(19) -0.078(10) 0.060(10) 0.046(7)
C80 0.099(10) 0.104(9) 0.098(9) -0.032(8) 0.010(8) -0.051(8)
F801 0.086(5) 0.202(8) 0.163(7) -0.089(7) -0.015(5) -0.030(5)
F802 0.153(7) 0.141(6) 0.152(7) -0.068(5) -0.033(5) -0.070(5)
F803 0.247(10) 0.175(7) 0.077(5) -0.012(5) -0.017(6) -0.126(8)
Cu8 0.0876(11) 0.0747(9) 0.0561(9) -0.0336(8) 0.0044(8) -0.0293(8)
O81 0.102(5) 0.109(5) 0.075(5) -0.042(4) 0.005(4) -0.042(4)
C81 0.087(7) 0.078(6) 0.069(7) -0.030(6) -0.002(6) -0.022(5)
C82 0.091(7) 0.088(6) 0.065(6) -0.029(5) -0.003(5) -0.045(6)
C83 0.084(7) 0.065(5) 0.052(5) -0.031(5) 0.007(5) -0.022(5)
O82 0.096(5) 0.086(4) 0.068(4) -0.044(4) 0.008(4) -0.034(4)
C84 0.124(11) 0.153(11) 0.066(7) -0.028(8) -0.013(7) -0.078(10)
F81 0.140(8) 0.228(11) 0.232(12) -0.023(9) -0.088(8) -0.065(8)
F82 0.252(13) 0.432(19) 0.201(10) -0.214(12) 0.070(9) -0.230(14)
F83 0.311(14) 0.234(10) 0.140(7) 0.004(7) -0.052(8) -0.214(11)
C85 0.113(10) 0.118(9) 0.090(8) -0.050(8) 0.025(8) -0.067(8)
F84 0.226(10) 0.100(5) 0.155(8) -0.017(5) -0.009(7) -0.074(6)
F85 0.264(11) 0.251(10) 0.095(5) -0.090(6) 0.068(6) -0.169(9)
F86 0.097(5) 0.270(11) 0.126(6) 0.014(7) 0.012(5) -0.076(6)
Cu9 0.0841(11) 0.0783(10) 0.0590(9) -0.0151(8) -0.0132(8) -0.0330(9)
O91 0.103(5) 0.105(5) 0.060(4) -0.013(4) -0.013(4) -0.054(4)
C91 0.082(7) 0.078(6) 0.063(6) -0.022(5) -0.014(5) -0.024(5)
C92 0.108(9) 0.094(7) 0.083(7) -0.016(6) -0.029(7) -0.042(7)
C93 0.084(7) 0.079(6) 0.086(8) -0.036(6) -0.007(6) -0.023(5)
O92 0.110(5) 0.104(5) 0.064(4) -0.026(4) -0.001(4) -0.052(4)
C94 0.117(11) 0.096(9) 0.088(10) 0.024(7) -0.007(8) -0.039(8)
F91 0.320(14) 0.231(11) 0.076(5) 0.000(6) -0.021(7) -0.181(11)
F92 0.215(10) 0.095(5) 0.230(12) -0.024(6) 0.005(8) -0.047(6)
F93 0.127(7) 0.209(9) 0.134(7) 0.009(6) 0.007(6) -0.086(7)
C95 0.103(9) 0.114(9) 0.121(10) -0.067(9) 0.008(9) -0.048(8)
F94 0.132(7) 0.351(15) 0.45(2) -0.346(16) 0.023(10) -0.073(8)
F95 0.128(6) 0.151(7) 0.151(7) -0.042(6) -0.064(6) -0.040(5)
F96 0.172(8) 0.161(7) 0.168(8) -0.021(6) -0.034(7) -0.096(7)
Cu10 0.0955(12) 0.0642(9) 0.0563(9) -0.0105(7) -0.0136(8) -0.0387(8)
O101 0.120(6) 0.093(5) 0.059(4) -0.013(4) -0.013(4) -0.042(4)
C110 0.090(7) 0.070(6) 0.066(7) -0.027(5) -0.016(6) -0.029(5)
C102 0.101(8) 0.074(6) 0.065(7) -0.017(6) -0.017(6) -0.012(6)
C103 0.108(9) 0.067(6) 0.055(6) -0.015(5) -0.016(6) -0.032(6)
O102 0.103(5) 0.077(4) 0.062(4) -0.012(4) -0.011(4) -0.031(4)
C104 0.130(11) 0.115(9) 0.062(7) -0.031(7) 0.003(7) -0.034(9)
F101 0.224(10) 0.151(7) 0.123(7) -0.066(6) 0.023(7) 0.007(6)
F102 0.179(8) 0.129(6) 0.141(7) 0.028(6) 0.030(6) 0.035(6)
F103 0.114(6) 0.252(11) 0.320(15) -0.176(12) -0.019(8) -0.033(7)
C105 0.105(9) 0.119(9) 0.062(7) -0.029(8) -0.012(7) -0.008(8)
F104 0.160(7) 0.213(9) 0.065(4) 0.005(6) -0.009(5) 0.040(7)
F105 0.321(16) 0.173(8) 0.118(7) -0.071(7) 0.033(8) 0.024(9)
F106 0.240(12) 0.44(2) 0.122(7) -0.055(10) 0.041(8) -0.253(14)
Cu11 0.0811(10) 0.0503(8) 0.0676(10) -0.0251(8) 0.0020(8) -0.0120(7)
O111 0.110(5) 0.068(4) 0.078(5) -0.033(4) -0.003(4) -0.017(4)
C111 0.098(8) 0.096(8) 0.052(6) -0.021(6) -0.002(6) -0.038(7)
C112 0.096(8) 0.074(6) 0.070(7) -0.026(6) -0.004(6) -0.007(6)
C113 0.068(6) 0.071(6) 0.081(7) -0.038(6) -0.002(5) -0.026(5)
O112 0.094(5) 0.061(4) 0.067(4) -0.024(3) 0.004(4) -0.016(3)
C114 0.164(15) 0.090(9) 0.136(14) -0.017(10) 0.061(12) -0.016(9)
F111 0.259(12) 0.148(7) 0.084(5) -0.017(6) 0.041(7) 0.016(7)
F112 0.216(12) 0.51(3) 0.127(8) -0.043(12) 0.071(9) -0.212(16)
F113 0.40(2) 0.158(8) 0.092(6) -0.068(6) 0.043(9) 0.012(10)
C115 0.088(7) 0.071(6) 0.085(7) -0.023(6) -0.012(6) -0.012(6)
F114 0.158(6) 0.111(5) 0.135(6) -0.082(5) -0.011(5) -0.004(4)
F115 0.079(4) 0.125(5) 0.242(10) -0.065(6) 0.017(5) -0.028(4)
F116 0.124(5) 0.090(4) 0.113(5) -0.021(4) -0.019(4) 0.012(4)
C1A0 0.068(6) 0.077(6) 0.074(6) -0.038(5) -0.004(5) -0.001(5)
C2A0 0.084(6) 0.058(5) 0.089(7) -0.043(5) -0.034(6) -0.001(4)
C3A0 0.087(7) 0.063(5) 0.073(6) -0.028(5) -0.026(5) -0.015(5)
C4A0 0.079(6) 0.066(5) 0.087(6) -0.049(5) -0.013(5) -0.001(4)
C5A0 0.083(6) 0.062(5) 0.066(5) -0.036(4) -0.009(5) -0.012(4)
C6A0 0.093(7) 0.059(5) 0.074(6) -0.040(5) -0.009(5) -0.012(4)
N1A1 0.062(5) 0.073(4) 0.130(7) -0.059(5) 0.005(5) -0.020(4)
C2A1 0.093(8) 0.149(10) 0.123(9) -0.098(9) 0.023(7) -0.044(7)
C3A1 0.108(8) 0.140(9) 0.106(8) -0.086(8) 0.029(7) -0.058(7)
C4A1 0.079(7) 0.080(6) 0.091(7) -0.056(6) 0.002(6) -0.008(5)
C5A1 0.126(10) 0.282(18) 0.262(18) -0.242(17) 0.109(12) -0.120(12)
C6A1 0.148(11) 0.217(14) 0.214(15) -0.174(14) 0.107(12) -0.124(11)
C7A1 0.085(7) 0.087(7) 0.083(7) -0.052(6) -0.008(6) -0.016(6)
C8A1 0.087(8) 0.081(6) 0.079(7) -0.047(6) -0.021(6) 0.003(5)
N1A2 0.106(6) 0.077(5) 0.076(5) -0.034(4) -0.007(5) -0.034(4)
C2A2 0.125(9) 0.105(7) 0.065(6) -0.040(6) 0.004(6) -0.051(7)
C3A2 0.121(9) 0.099(7) 0.074(6) -0.047(6) -0.010(6) -0.028(6)
C4A2 0.123(9) 0.071(5) 0.079(6) -0.041(5) -0.028(6) -0.023(6)
C5A2 0.103(8) 0.104(8) 0.143(10) -0.071(8) 0.005(8) -0.045(7)
C6A2 0.090(7) 0.103(7) 0.123(9) -0.076(7) 0.019(7) -0.043(6)
C7A2 0.108(8) 0.097(7) 0.102(8) -0.053(6) -0.028(7) -0.027(6)
C8A2 0.097(7) 0.077(6) 0.098(7) -0.053(6) -0.027(6) -0.013(5)
N1A3 0.082(5) 0.054(4) 0.054(4) -0.030(3) -0.001(4) -0.018(3)
C2A3 0.082(6) 0.054(4) 0.081(6) -0.038(5) -0.007(5) -0.017(4)
C3A3 0.072(5) 0.062(5) 0.068(5) -0.035(5) 0.002(5) -0.013(4)
C4A3 0.083(6) 0.048(4) 0.061(5) -0.033(4) -0.014(5) -0.002(4)
C5A3 0.072(5) 0.064(5) 0.076(6) -0.038(5) -0.001(5) -0.025(4)
C6A3 0.082(6) 0.066(5) 0.067(5) -0.035(5) 0.010(5) -0.032(5)
C7A3 0.092(7) 0.060(5) 0.072(6) -0.030(5) -0.013(5) -0.018(5)
C8A3 0.094(7) 0.070(6) 0.064(6) -0.037(5) 0.000(5) -0.011(5)
C1B0 0.077(6) 0.091(6) 0.065(5) -0.017(5) -0.015(5) -0.040(5)
C2B0 0.092(7) 0.079(5) 0.070(6) -0.026(5) -0.011(5) -0.026(5)
C3B0 0.077(6) 0.066(5) 0.064(6) -0.016(4) -0.023(5) -0.015(5)
C4B0 0.109(8) 0.090(6) 0.061(5) -0.030(5) 0.017(5) -0.048(6)
C5B0 0.099(7) 0.070(5) 0.065(6) -0.017(5) -0.015(6) -0.031(5)
C6B0 0.089(7) 0.084(6) 0.056(5) -0.027(5) 0.006(5) -0.022(5)
N1B1 0.079(5) 0.064(4) 0.094(6) -0.027(4) -0.039(5) -0.015(4)
C2B1 0.064(6) 0.139(9) 0.080(7) -0.040(7) 0.000(6) -0.039(6)
C3B1 0.088(8) 0.170(10) 0.064(6) -0.038(7) 0.003(6) -0.051(7)
C4B1 0.060(5) 0.094(6) 0.062(5) -0.036(5) -0.004(5) -0.022(5)
C5B1 0.068(6) 0.086(6) 0.090(7) -0.044(6) 0.002(5) -0.008(5)
C6B1 0.087(7) 0.072(5) 0.073(6) -0.028(5) -0.012(6) -0.004(5)
C7B1 0.098(8) 0.097(7) 0.084(7) -0.041(6) -0.010(7) -0.034(6)
C8B1 0.087(7) 0.095(7) 0.073(7) -0.032(6) 0.000(6) -0.031(6)
N1B2 0.081(5) 0.077(4) 0.061(4) -0.021(4) -0.018(4) -0.021(4)
C2B2 0.077(6) 0.085(6) 0.072(6) -0.023(5) -0.004(5) -0.032(5)
C3B2 0.095(7) 0.087(6) 0.074(6) -0.023(5) -0.014(5) -0.037(5)
C4B2 0.074(6) 0.072(5) 0.055(5) -0.015(5) -0.012(5) -0.020(5)
C5B2 0.089(7) 0.065(5) 0.074(6) -0.017(5) -0.022(5) -0.024(5)
C6B2 0.089(6) 0.066(5) 0.066(5) -0.016(5) -0.010(5) -0.031(5)
C7B2 0.083(7) 0.082(7) 0.066(6) -0.009(6) -0.007(6) -0.030(6)
C8B2 0.090(7) 0.076(6) 0.063(6) -0.024(5) -0.002(5) -0.025(5)
N1B3 0.102(6) 0.086(5) 0.074(5) -0.022(5) -0.015(5) -0.043(5)
C2B3 0.170(12) 0.160(11) 0.065(6) -0.043(7) 0.023(7) -0.111(10)
C3B3 0.201(14) 0.157(11) 0.073(7) -0.067(8) 0.037(8) -0.113(11)
C4B3 0.108(8) 0.104(7) 0.066(6) -0.022(6) -0.008(6) -0.051(7)
C5B3 0.083(7) 0.109(8) 0.129(10) -0.051(8) -0.008(7) -0.032(6)
C6B3 0.096(8) 0.113(8) 0.130(9) -0.066(8) 0.029(7) -0.050(7)
C7B3 0.112(9) 0.103(8) 0.079(7) -0.029(6) -0.013(6) -0.049(7)
C8B3 0.108(8) 0.092(7) 0.067(6) -0.028(5) 0.000(6) -0.040(6)
C1C0 0.083(6) 0.067(5) 0.062(5) -0.045(5) -0.006(5) -0.007(4)
C2C0 0.093(6) 0.062(5) 0.064(5) -0.037(5) -0.003(5) -0.011(5)
C3C0 0.070(5) 0.072(5) 0.051(5) -0.036(4) -0.006(4) 0.003(4)
C4C0 0.081(6) 0.058(5) 0.072(5) -0.041(4) -0.031(5) 0.008(4)
C5C0 0.074(6) 0.062(5) 0.064(5) -0.041(4) -0.009(5) 0.006(4)
C6C0 0.074(6) 0.078(6) 0.073(6) -0.044(5) -0.010(5) -0.001(5)
N1C1 0.057(4) 0.074(4) 0.083(5) -0.048(4) -0.007(4) -0.009(4)
C2C1 0.077(6) 0.090(6) 0.072(6) -0.044(5) -0.022(5) -0.014(5)
C3C1 0.079(6) 0.100(6) 0.066(6) -0.046(5) -0.012(5) -0.005(5)
C4C1 0.068(6) 0.066(5) 0.085(6) -0.049(5) -0.010(5) -0.004(4)
C5C1 0.064(6) 0.083(6) 0.083(6) -0.040(5) 0.000(5) 0.001(5)
C6C1 0.081(6) 0.074(5) 0.061(5) -0.034(4) -0.012(5) -0.011(5)
C7C1 0.077(7) 0.070(6) 0.081(7) -0.039(5) 0.002(6) -0.010(5)
C8C1 0.078(7) 0.079(6) 0.070(6) -0.045(5) -0.012(6) -0.003(5)
N1C2 0.076(5) 0.060(4) 0.070(4) -0.042(4) -0.001(4) -0.015(3)
C2C2 0.085(6) 0.071(5) 0.079(6) -0.050(5) 0.009(5) -0.018(5)
C3C2 0.077(6) 0.072(5) 0.080(6) -0.048(5) 0.012(5) -0.013(4)
C4C2 0.080(6) 0.061(5) 0.067(5) -0.042(5) -0.006(5) -0.006(4)
C5C2 0.083(6) 0.062(5) 0.081(6) -0.046(5) -0.002(5) -0.017(4)
C6C2 0.078(6) 0.072(5) 0.082(6) -0.046(5) -0.001(5) -0.011(5)
C7C2 0.084(7) 0.069(6) 0.078(7) -0.040(6) -0.015(6) -0.005(5)
C8C2 0.071(6) 0.066(5) 0.068(6) -0.038(5) -0.008(5) 0.002(4)
N1C3 0.084(5) 0.078(5) 0.070(5) -0.038(4) 0.002(4) -0.020(4)
C2C3 0.086(7) 0.091(6) 0.096(7) -0.066(6) 0.022(6) -0.019(5)
C3C3 0.071(6) 0.106(7) 0.102(7) -0.067(6) 0.005(6) -0.031(5)
C4C3 0.076(6) 0.077(6) 0.085(6) -0.047(5) -0.020(5) -0.008(5)
C5C3 0.106(8) 0.084(6) 0.077(6) -0.045(6) 0.004(6) -0.025(6)
C6C3 0.104(8) 0.086(6) 0.081(7) -0.053(6) 0.016(6) -0.029(6)
C7C3 0.089(7) 0.070(6) 0.092(7) -0.040(6) -0.031(6) 0.001(5)
C8C3 0.078(6) 0.071(6) 0.076(6) -0.047(5) -0.021(5) 0.008(5)
C1D0 0.070(6) 0.079(5) 0.071(6) -0.045(5) -0.015(5) -0.013(4)
C2D0 0.072(6) 0.067(5) 0.055(5) -0.037(4) -0.003(4) -0.016(4)
C3D0 0.063(5) 0.068(5) 0.059(5) -0.039(4) 0.009(4) -0.014(4)
C4D0 0.067(5) 0.066(5) 0.063(5) -0.042(4) 0.012(5) -0.020(4)
C5D0 0.067(5) 0.067(5) 0.056(5) -0.040(4) 0.004(4) -0.012(4)
C6D0 0.067(5) 0.085(5) 0.053(5) -0.040(4) 0.001(4) -0.022(4)
N1D1 0.066(4) 0.069(4) 0.058(4) -0.037(4) 0.022(3) -0.034(4)
C2D1 0.074(5) 0.072(5) 0.076(5) -0.045(5) 0.013(5) -0.036(4)
C3D1 0.077(6) 0.089(6) 0.073(5) -0.057(5) 0.022(5) -0.030(5)
C4D1 0.075(6) 0.067(5) 0.064(5) -0.035(5) 0.015(5) -0.017(4)
C5D1 0.123(8) 0.100(7) 0.112(8) -0.072(7) 0.068(7) -0.069(6)
C6D1 0.112(8) 0.109(7) 0.114(8) -0.083(7) 0.063(7) -0.073(6)
C7D1 0.076(6) 0.085(6) 0.060(5) -0.041(5) 0.017(5) -0.019(5)
C8D1 0.082(7) 0.077(6) 0.070(6) -0.042(5) 0.011(6) -0.031(5)
N1D2 0.071(4) 0.060(4) 0.054(4) -0.035(3) 0.005(4) -0.011(3)
C2D2 0.073(6) 0.070(5) 0.060(5) -0.033(5) 0.003(5) -0.018(4)
C3D2 0.066(5) 0.085(5) 0.067(5) -0.052(5) 0.019(5) -0.015(4)
C4D2 0.063(5) 0.060(4) 0.057(5) -0.030(4) -0.002(4) -0.005(4)
C5D2 0.072(5) 0.061(5) 0.079(6) -0.045(5) -0.003(5) -0.017(4)
C6D2 0.071(5) 0.056(4) 0.070(6) -0.037(4) 0.011(5) -0.018(4)
C7D2 0.064(5) 0.082(6) 0.060(5) -0.049(5) 0.004(5) -0.011(4)
C8D2 0.059(5) 0.070(5) 0.065(6) -0.037(5) -0.007(5) -0.005(4)
N1D3 0.099(6) 0.072(4) 0.076(5) -0.029(4) -0.005(5) -0.035(4)
C2D3 0.101(8) 0.110(8) 0.125(9) -0.080(7) 0.011(7) -0.044(7)
C3D3 0.098(8) 0.111(8) 0.128(9) -0.073(8) 0.010(7) -0.056(7)
C4D3 0.098(7) 0.086(6) 0.086(7) -0.036(6) -0.020(6) -0.044(6)
C5D3 0.125(9) 0.109(7) 0.081(7) -0.058(6) 0.005(6) -0.060(7)
C6D3 0.113(8) 0.107(7) 0.070(6) -0.030(6) -0.003(6) -0.053(7)
C7D3 0.116(9) 0.096(7) 0.077(7) -0.047(6) -0.016(6) -0.029(7)
C8D3 0.089(7) 0.083(6) 0.076(6) -0.041(5) -0.013(5) -0.029(5)
C1E0 0.058(5) 0.068(5) 0.049(4) -0.026(4) -0.005(4) -0.008(4)
C2E0 0.070(5) 0.066(5) 0.050(4) -0.031(4) 0.000(4) -0.009(4)
C3E0 0.058(5) 0.074(5) 0.052(5) -0.036(4) 0.009(4) -0.015(4)
C4E0 0.063(5) 0.078(5) 0.068(5) -0.040(5) 0.006(5) -0.015(4)
C5E0 0.070(5) 0.061(4) 0.054(5) -0.032(4) 0.003(4) -0.008(4)
C6E0 0.053(5) 0.066(5) 0.059(5) -0.030(4) 0.000(4) -0.004(4)
N1E1 0.065(4) 0.064(4) 0.051(4) -0.032(3) 0.005(4) -0.016(4)
C2E1 0.055(5) 0.082(6) 0.072(6) -0.039(5) 0.005(5) -0.017(4)
C3E1 0.059(5) 0.113(7) 0.062(5) -0.049(5) 0.000(5) -0.024(5)
C4E1 0.061(5) 0.083(5) 0.061(5) -0.044(5) 0.019(5) -0.022(4)
C5E1 0.049(5) 0.089(6) 0.072(6) -0.040(5) 0.005(5) -0.011(4)
C6E1 0.073(6) 0.061(5) 0.069(6) -0.022(4) 0.002(5) -0.012(4)
C7E1 0.070(6) 0.092(6) 0.069(6) -0.046(5) 0.010(5) -0.021(5)
C8E1 0.060(6) 0.108(7) 0.067(6) -0.053(6) 0.010(5) -0.024(5)
N1E2 0.080(5) 0.069(4) 0.056(4) -0.038(4) 0.012(4) -0.022(4)
C2E2 0.079(6) 0.086(6) 0.072(6) -0.046(5) 0.007(5) -0.036(5)
C3E2 0.074(6) 0.080(5) 0.072(5) -0.043(5) 0.008(5) -0.027(5)
C4E2 0.065(5) 0.061(4) 0.058(5) -0.031(4) -0.007(4) -0.010(4)
C5E2 0.077(6) 0.064(5) 0.063(5) -0.039(4) 0.015(5) -0.023(4)
C6E2 0.068(5) 0.069(5) 0.065(5) -0.039(5) 0.009(4) -0.020(4)
C7E2 0.066(5) 0.065(5) 0.068(6) -0.036(5) 0.000(5) -0.015(4)
C8E2 0.072(6) 0.081(6) 0.054(5) -0.032(5) 0.013(5) -0.020(5)
N1E3 0.093(6) 0.060(4) 0.073(5) -0.032(4) 0.014(4) -0.023(4)
C2E3 0.090(7) 0.116(7) 0.104(8) -0.076(7) 0.030(6) -0.045(6)
C3E3 0.097(7) 0.114(7) 0.107(8) -0.078(7) 0.035(7) -0.042(6)
C4E3 0.077(6) 0.053(4) 0.073(6) -0.027(4) -0.002(5) -0.007(4)
C5E3 0.120(8) 0.068(5) 0.067(6) -0.038(5) 0.021(6) -0.033(5)
C6E3 0.105(7) 0.066(5) 0.068(6) -0.036(5) 0.019(5) -0.031(5)
C7E3 0.075(6) 0.065(5) 0.065(6) -0.033(5) 0.000(5) -0.011(5)
C8E3 0.071(6) 0.064(5) 0.063(5) -0.033(4) -0.007(5) -0.005(4)
C1F0 0.058(5) 0.072(5) 0.065(5) -0.036(4) -0.004(4) -0.021(4)
C2F0 0.074(6) 0.074(5) 0.066(6) -0.029(5) -0.008(5) -0.007(5)
C3F0 0.062(5) 0.079(5) 0.055(5) -0.024(5) -0.004(4) -0.017(4)
C4F0 0.073(6) 0.084(6) 0.064(5) -0.023(5) -0.009(5) -0.033(5)
C5F0 0.080(6) 0.068(5) 0.057(5) -0.031(4) -0.005(5) -0.018(4)
C6F0 0.060(5) 0.075(5) 0.068(5) -0.037(5) 0.001(4) -0.019(4)
N1F1 0.052(4) 0.072(4) 0.093(6) -0.028(4) -0.006(4) -0.019(4)
C2F1 0.130(11) 0.216(16) 0.082(8) -0.072(10) 0.028(8) -0.023(11)
C3F1 0.133(13) 0.46(3) 0.084(9) -0.105(15) 0.035(9) -0.115(18)
C4F1 0.050(6) 0.143(9) 0.068(6) 0.011(6) 0.004(5) -0.040(6)
C5F1 0.088(8) 0.151(11) 0.151(12) -0.065(10) 0.032(9) -0.024(8)
C6F1 0.100(10) 0.153(11) 0.148(12) -0.064(10) 0.029(9) -0.006(8)
C7F1 0.074(7) 0.084(6) 0.096(8) -0.024(6) 0.001(6) -0.026(5)
C8F1 0.082(7) 0.093(7) 0.067(6) -0.018(6) 0.000(6) -0.028(6)
N1F2 0.086(5) 0.077(4) 0.061(4) -0.033(4) 0.000(4) -0.032(4)
C2F2 0.078(6) 0.079(6) 0.069(6) -0.017(5) -0.006(5) -0.032(5)
C3F2 0.088(7) 0.070(5) 0.092(7) -0.047(5) 0.002(6) -0.022(5)
C4F2 0.084(6) 0.064(5) 0.059(5) -0.029(4) -0.009(5) -0.023(4)
C5F2 0.078(6) 0.083(6) 0.061(5) -0.036(5) -0.005(5) -0.023(5)
C6F2 0.073(6) 0.083(6) 0.081(6) -0.046(5) 0.004(5) -0.034(5)
C7F2 0.083(7) 0.070(6) 0.064(6) -0.023(5) -0.017(5) -0.017(5)
C8F2 0.076(6) 0.075(6) 0.071(6) -0.034(5) -0.001(5) -0.025(5)
N1F3 0.094(6) 0.065(4) 0.069(5) -0.030(4) -0.002(4) -0.030(4)
C2F3 0.090(7) 0.104(7) 0.101(7) -0.058(6) 0.010(6) -0.045(6)
C3F3 0.085(7) 0.101(7) 0.102(7) -0.063(7) 0.012(6) -0.026(6)
C4F3 0.081(6) 0.061(5) 0.079(6) -0.030(5) -0.006(5) -0.014(5)
C5F3 0.118(8) 0.091(6) 0.067(6) -0.040(5) 0.006(6) -0.046(6)
C6F3 0.100(7) 0.070(5) 0.070(6) -0.032(5) 0.010(6) -0.036(5)
C7F3 0.071(6) 0.090(6) 0.095(7) -0.057(6) -0.010(5) -0.019(5)
C8F3 0.060(5) 0.091(6) 0.076(6) -0.042(5) -0.002(5) -0.016(5)

loop_
_atom_type_symbol
_atom_type_description
_atom_type_scat_dispersion_real
_atom_type_scat_dispersion_imag
_atom_type_scat_source
Cu Cu 0.3201 1.2651 'International Tables Vol C Tables 4.2.6.8 and 6.1.1.4'
C C 0.0033 0.0016 'International Tables Vol C Tables 4.2.6.8 and 6.1.1.4'
H H 0.0000 0.0000 'International Tables Vol C Tables 4.2.6.8 and 6.1.1.4'
N N 0.0061 0.0033 'International Tables Vol C Tables 4.2.6.8 and 6.1.1.4'
O O 0.0106 0.0060 'International Tables Vol C Tables 4.2.6.8 and 6.1.1.4'
F F 0.0171 0.0103 'International Tables Vol C Tables 4.2.6.8 and 6.1.1.4'

loop_
_geom_angle_atom_site_label_1
_geom_angle_atom_site_label_2
_geom_angle_atom_site_label_3
_geom_angle
_geom_angle_site_symmetry_1
_geom_angle_site_symmetry_3
_geom_angle_publ_flag
N1F1 Cu1 N1C1 178.0(2) . . ?
N1F1 Cu1 O11 87.8(3) . . ?
N1C1 Cu1 O11 90.2(2) . . ?
N1F1 Cu1 O13 92.4(2) . . ?
N1C1 Cu1 O13 89.6(2) . . ?
O11 Cu1 O13 179.7(3) . . ?
N1F1 Cu1 O14 90.1(2) . . ?
N1C1 Cu1 O14 89.8(2) . . ?
O11 Cu1 O14 92.2(3) . . ?
O13 Cu1 O14 87.6(3) . . ?
N1F1 Cu1 O12 90.0(2) . . ?
N1C1 Cu1 O12 90.1(2) . . ?
O11 Cu1 O12 87.9(3) . . ?
O13 Cu1 O12 92.2(3) . . ?
O14 Cu1 O12 179.8(3) . . ?
C11 O11 Cu1 126.8(7) . . ?
O11 C11 C12 127.7(11) . . ?
O11 C11 C14 111.0(10) . . ?
C12 C11 C14 121.3(9) . . ?
C11 C12 C13 128.2(9) . . ?
C11 C12 H12 115.9 . . ?
C13 C12 H12 115.9 . . ?
O12 C13 C12 125.5(10) . . ?
O12 C13 C15 113.3(10) . . ?
C12 C13 C15 121.1(9) . . ?
C13 O12 Cu1 123.5(7) . . ?
F13 C14 F12 106.1(8) . . ?
F13 C14 F11 106.4(9) . . ?
F12 C14 F11 105.2(8) . . ?
F13 C14 C11 112.6(8) . . ?
F12 C14 C11 114.0(8) . . ?
F11 C14 C11 111.9(8) . . ?
F14 C15 F16 106.7(10) . . ?
F14 C15 F15 105.6(12) . . ?
F16 C15 F15 106.3(11) . . ?
F14 C15 C13 113.3(10) . . ?
F16 C15 C13 113.7(10) . . ?
F15 C15 C13 110.7(10) . . ?
C16 O13 Cu1 122.1(7) . . ?
O13 C16 C17 131.5(10) . . ?
O13 C16 C19 109.8(10) . . ?
C17 C16 C19 118.6(9) . . ?
C18 C17 C16 122.6(9) . . ?
C18 C17 H17 118.7 . . ?
C16 C17 H17 118.7 . . ?
O14 C18 C17 130.4(11) . . ?
O14 C18 C20 114.5(11) . . ?
C17 C18 C20 115.1(10) . . ?
C18 O14 Cu1 121.4(8) . . ?
F19 C19 F18 103.9(9) . . ?
F19 C19 F17 105.4(10) . . ?
F18 C19 F17 102.8(8) . . ?
F19 C19 C16 114.2(8) . . ?
F18 C19 C16 116.0(9) . . ?
F17 C19 C16 113.2(8) . . ?
F202 C20 F201 101.3(10) . . ?
F202 C20 F203 100.9(10) . . ?
F201 C20 F203 103.9(12) . . ?
F202 C20 C18 120.9(11) . . ?
F201 C20 C18 116.1(10) . . ?
F203 C20 C18 111.3(10) . . ?
N1A2 Cu2 N1F3 179.70(19) . 1_864 ?
N1A2 Cu2 O22 88.5(2) . . ?
N1F3 Cu2 O22 91.2(2) 1_864 . ?
N1A2 Cu2 O24 90.2(2) . . ?
N1F3 Cu2 O24 90.0(2) 1_864 . ?
O22 Cu2 O24 177.1(3) . . ?
N1A2 Cu2 O23 91.4(2) . . ?
N1F3 Cu2 O23 88.8(2) 1_864 . ?
O22 Cu2 O23 90.4(3) . . ?
O24 Cu2 O23 87.1(3) . . ?
N1A2 Cu2 O21 91.5(2) . . ?
N1F3 Cu2 O21 88.3(2) 1_864 . ?
O22 Cu2 O21 86.3(3) . . ?
O24 Cu2 O21 96.3(3) . . ?
O23 Cu2 O21 175.5(3) . . ?
C21 O21 Cu2 123.8(7) . . ?
O21 C21 C22 129.4(11) . . ?
O21 C21 C24 114.7(10) . . ?
C22 C21 C24 115.9(11) . . ?
C21 C22 C23 123.1(11) . . ?
C21 C22 H22 118.5 . . ?
C23 C22 H22 118.5 . . ?
O22 C23 C22 130.0(10) . . ?
O22 C23 C25 111.4(10) . . ?
C22 C23 C25 118.6(10) . . ?
C23 O22 Cu2 126.2(7) . . ?
F22 C24 F21 106.4(9) . . ?
F22 C24 F23 107.3(10) . . ?
F21 C24 F23 101.7(9) . . ?
F22 C24 C21 114.5(9) . . ?
F21 C24 C21 112.3(9) . . ?
F23 C24 C21 113.6(9) . . ?
F24 C25 F26 107.7(9) . . ?
F24 C25 F25 103.6(9) . . ?
F26 C25 F25 101.1(10) . . ?
F24 C25 C23 116.8(9) . . ?
F26 C25 C23 112.7(9) . . ?
F25 C25 C23 113.5(9) . . ?
C26 O23 Cu2 123.8(7) . . ?
O23 C26 C27 128.7(11) . . ?
O23 C26 C29 112.0(10) . . ?
C27 C26 C29 119.2(10) . . ?
C28 C27 C26 124.2(10) . . ?
C28 C27 H27 117.9 . . ?
C26 C27 H27 117.9 . . ?
O24 C28 C27 129.1(10) . . ?
O24 C28 C30 113.1(9) . . ?
C27 C28 C30 117.7(10) . . ?
C28 O24 Cu2 126.0(7) . . ?
F28 C29 F27 105.0(11) . . ?
F28 C29 F29 107.2(11) . . ?
F27 C29 F29 106.2(10) . . ?
F28 C29 C26 109.2(10) . . ?
F27 C29 C26 116.0(10) . . ?
F29 C29 C26 112.6(11) . . ?
F301 C30 F303 106.3(9) . . ?
F301 C30 F302 106.7(10) . . ?
F303 C30 F302 101.5(10) . . ?
F301 C30 C28 116.1(9) . . ?
F303 C30 C28 113.2(9) . . ?
F302 C30 C28 111.7(9) . . ?
N1A3 Cu3 N1E2 178.60(15) . 2_966 ?
N1A3 Cu3 O34 90.8(2) . . ?
N1E2 Cu3 O34 90.6(2) 2_966 . ?
N1A3 Cu3 O32 87.5(2) . . ?
N1E2 Cu3 O32 91.2(2) 2_966 . ?
O34 Cu3 O32 177.9(3) . . ?
N1A3 Cu3 O31 90.8(2) . . ?
N1E2 Cu3 O31 89.5(2) 2_966 . ?
O34 Cu3 O31 92.1(3) . . ?
O32 Cu3 O31 86.9(3) . . ?
N1A3 Cu3 O33 87.5(2) . . ?
N1E2 Cu3 O33 92.3(2) 2_966 . ?
O34 Cu3 O33 84.2(3) . . ?
O32 Cu3 O33 96.8(3) . . ?
O31 Cu3 O33 175.9(2) . . ?
C31 O31 Cu3 121.1(7) . . ?
O31 C31 C32 128.8(10) . . ?
O31 C31 C34 115.9(9) . . ?
C32 C31 C34 115.4(10) . . ?
C33 C32 C31 124.0(10) . . ?
C33 C32 H32 118.0 . . ?
C31 C32 H32 118.0 . . ?
O32 C33 C32 130.7(9) . . ?
O32 C33 C35 113.1(9) . . ?
C32 C33 C35 116.2(10) . . ?
C33 O32 Cu3 126.1(6) . . ?
F33 C34 F32 105.9(9) . . ?
F33 C34 F31 105.6(9) . . ?
F32 C34 F31 104.8(9) . . ?
F33 C34 C31 113.5(9) . . ?
F32 C34 C31 112.0(9) . . ?
F31 C34 C31 114.3(8) . . ?
F35 C35 F34 105.3(9) . . ?
F35 C35 F36 102.0(9) . . ?
F34 C35 F36 101.9(10) . . ?
F35 C35 C33 116.5(9) . . ?
F34 C35 C33 114.5(9) . . ?
F36 C35 C33 114.8(9) . . ?
C36 O33 Cu3 116.9(6) . . ?
O33 C36 C37 129.3(9) . . ?
O33 C36 C39 115.3(8) . . ?
C37 C36 C39 115.3(10) . . ?
C38 C37 C36 123.3(10) . . ?
C38 C37 H37 118.4 . . ?
C36 C37 H37 118.4 . . ?
O34 C38 C37 128.2(9) . . ?
O34 C38 C40 115.8(10) . . ?
C37 C38 C40 116.0(10) . . ?
C38 O34 Cu3 127.6(6) . . ?
F38 C39 F37 105.8(10) . . ?
F38 C39 F39 106.3(10) . . ?
F37 C39 F39 102.7(9) . . ?
F38 C39 C36 114.2(9) . . ?
F37 C39 C36 112.1(9) . . ?
F39 C39 C36 114.7(8) . . ?
F403 C40 F402 105.7(9) . . ?
F403 C40 F401 103.1(9) . . ?
F402 C40 F401 102.2(10) . . ?
F403 C40 C38 114.2(9) . . ?
F402 C40 C38 118.7(9) . . ?
F401 C40 C38 111.2(9) . . ?
O43 Cu4 O42 178.7(3) . . ?
O43 Cu4 N1B1 89.0(2) . . ?
O42 Cu4 N1B1 90.0(2) . . ?
O43 Cu4 N1A1 89.9(2) . . ?
O42 Cu4 N1A1 91.2(2) . . ?
N1B1 Cu4 N1A1 178.2(2) . . ?
O43 Cu4 O44 87.3(3) . . ?
O42 Cu4 O44 92.0(3) . . ?
N1B1 Cu4 O44 90.1(2) . . ?
N1A1 Cu4 O44 91.3(2) . . ?
O43 Cu4 O41 94.3(3) . . ?
O42 Cu4 O41 86.4(3) . . ?
N1B1 Cu4 O41 85.7(2) . . ?
N1A1 Cu4 O41 92.9(2) . . ?
O44 Cu4 O41 175.5(3) . . ?
C41 O41 Cu4 122.0(7) . . ?
O41 C41 C42 127.4(9) . . ?
O41 C41 C44 111.8(9) . . ?
C42 C41 C44 120.7(9) . . ?
C43 C42 C41 125.7(9) . . ?
C43 C42 H42 117.1 . . ?
C41 C42 H42 117.1 . . ?
O42 C43 C42 129.2(9) . . ?
O42 C43 C45 109.8(9) . . ?
C42 C43 C45 120.9(8) . . ?
C43 O42 Cu4 128.3(6) . . ?
F42 C44 F41 107.4(10) . . ?
F42 C44 F43 106.7(12) . . ?
F41 C44 F43 105.3(10) . . ?
F42 C44 C41 113.2(9) . . ?
F41 C44 C41 111.8(9) . . ?
F43 C44 C41 112.0(10) . . ?
F44 C45 F45 107.2(9) . . ?
F44 C45 F46 105.4(8) . . ?
F45 C45 F46 106.2(8) . . ?
F44 C45 C43 111.5(7) . . ?
F45 C45 C43 112.8(7) . . ?
F46 C45 C43 113.3(8) . . ?
C46 O43 Cu4 126.0(7) . . ?
O43 C46 C47 129.9(9) . . ?
O43 C46 C49 110.4(9) . . ?
C47 C46 C49 119.7(9) . . ?
C46 C47 C48 124.3(9) . . ?
C46 C47 H47 117.9 . . ?
C48 C47 H47 117.9 . . ?
O44 C48 C47 128.4(10) . . ?
O44 C48 C50 115.4(12) . . ?
C47 C48 C50 115.9(10) . . ?
C48 O44 Cu4 121.2(8) . . ?
F48 C49 F49 105.5(10) . . ?
F48 C49 F47 105.0(10) . . ?
F49 C49 F47 103.0(8) . . ?
F48 C49 C46 114.8(8) . . ?
F49 C49 C46 112.2(9) . . ?
F47 C49 C46 115.2(9) . . ?
F502 C50 F503 100.1(11) . . ?
F502 C50 F501 99.5(11) . . ?
F503 C50 F501 101.4(12) . . ?
F502 C50 C48 122.7(11) . . ?
F503 C50 C48 116.5(11) . . ?
F501 C50 C48 113.3(10) . . ?
N1C3 Cu5 N1B3 178.3(2) . . ?
N1C3 Cu5 O53 88.9(2) . . ?
N1B3 Cu5 O53 91.4(3) . . ?
N1C3 Cu5 O52 89.3(2) . . ?
N1B3 Cu5 O52 90.4(2) . . ?
O53 Cu5 O52 178.2(3) . . ?
N1C3 Cu5 O51 90.6(2) . . ?
N1B3 Cu5 O51 91.0(2) . . ?
O53 Cu5 O51 93.9(3) . . ?
O52 Cu5 O51 86.3(3) . . ?
N1C3 Cu5 O54 89.7(3) . . ?
N1B3 Cu5 O54 88.8(3) . . ?
O53 Cu5 O54 86.6(3) . . ?
O52 Cu5 O54 93.2(3) . . ?
O51 Cu5 O54 179.4(3) . . ?
C51 O51 Cu5 121.6(6) . . ?
O51 C51 C52 129.0(9) . . ?
O51 C51 C54 112.5(10) . . ?
C52 C51 C54 118.5(10) . . ?
C53 C52 C51 123.4(10) . . ?
C53 C52 H52 118.3 . . ?
C51 C52 H52 118.3 . . ?
O52 C53 C52 129.2(10) . . ?
O52 C53 C55 112.9(8) . . ?
C52 C53 C55 118.0(9) . . ?
C53 O52 Cu5 126.1(6) . . ?
F53 C54 F51 108.0(11) . . ?
F53 C54 F52 104.3(10) . . ?
F51 C54 F52 102.2(10) . . ?
F53 C54 C51 116.6(10) . . ?
F51 C54 C51 111.0(9) . . ?
F52 C54 C51 113.6(10) . . ?
F55 C55 F54 106.4(8) . . ?
F55 C55 F56 105.2(9) . . ?
F54 C55 F56 104.8(8) . . ?
F55 C55 C53 111.5(8) . . ?
F54 C55 C53 117.0(8) . . ?
F56 C55 C53 111.1(8) . . ?
C56 O53 Cu5 126.3(7) . . ?
O53 C56 C57 129.5(11) . . ?
O53 C56 C59 111.3(9) . . ?
C57 C56 C59 118.7(11) . . ?
C58 C57 C56 126.2(11) . . ?
C58 C57 H57 116.9 . . ?
C56 C57 H57 116.9 . . ?
O54 C58 C57 126.1(11) . . ?
O54 C58 C60 114.9(11) . . ?
C57 C58 C60 119.0(11) . . ?
C58 O54 Cu5 124.3(8) . . ?
F57 C59 F59 103.8(11) . . ?
F57 C59 F58 107.6(12) . . ?
F59 C59 F58 103.6(10) . . ?
F57 C59 C56 111.1(11) . . ?
F59 C59 C56 119.6(10) . . ?
F58 C59 C56 110.3(11) . . ?
F601 C60 F602 108.7(11) . . ?
F601 C60 F603 104.0(9) . . ?
F602 C60 F603 105.6(11) . . ?
F601 C60 C58 116.1(10) . . ?
F602 C60 C58 109.6(9) . . ?
F603 C60 C58 112.3(10) . . ?
N1C2 Cu6 N1D2 178.57(16) . . ?
N1C2 Cu6 O63 90.4(2) . . ?
N1D2 Cu6 O63 88.2(2) . . ?
N1C2 Cu6 O62 92.3(2) . . ?
N1D2 Cu6 O62 89.0(2) . . ?
O63 Cu6 O62 177.2(3) . . ?
N1C2 Cu6 O64 88.7(2) . . ?
N1D2 Cu6 O64 90.8(2) . . ?
O63 Cu6 O64 86.2(3) . . ?
O62 Cu6 O64 94.0(3) . . ?
N1C2 Cu6 O61 90.8(2) . . ?
N1D2 Cu6 O61 89.8(2) . . ?
O63 Cu6 O61 97.6(3) . . ?
O62 Cu6 O61 82.3(3) . . ?
O64 Cu6 O61 176.2(3) . . ?
C61 O61 Cu6 120.5(6) . . ?
O61 C61 C62 128.4(10) . . ?
O61 C61 C64 118.8(9) . . ?
C62 C61 C64 112.8(10) . . ?
C63 C62 C61 122.4(10) . . ?
C63 C62 H62 118.8 . . ?
C61 C62 H62 118.8 . . ?
O62 C63 C62 129.8(10) . . ?
O62 C63 C65 117.2(9) . . ?
C62 C63 C65 113.0(10) . . ?
C63 O62 Cu6 121.7(6) . . ?
F62 C64 F63 106.1(10) . . ?
F62 C64 F61 104.0(11) . . ?
F63 C64 F61 102.3(9) . . ?
F62 C64 C61 116.3(9) . . ?
F63 C64 C61 112.5(10) . . ?
F61 C64 C61 114.2(9) . . ?
F66 C65 F64 105.8(8) . . ?
F66 C65 F65 103.4(9) . . ?
F64 C65 F65 108.0(9) . . ?
F66 C65 C63 112.6(9) . . ?
F64 C65 C63 110.0(8) . . ?
F65 C65 C63 116.4(9) . . ?
C66 O63 Cu6 126.7(7) . . ?
O63 C66 C67 129.7(11) . . ?
O63 C66 C69 115.8(12) . . ?
C67 C66 C69 114.4(12) . . ?
C66 C67 C68 124.1(14) . . ?
C66 C67 H67 118.0 . . ?
C68 C67 H67 118.0 . . ?
O64 C68 C67 129.4(13) . . ?
O64 C68 C70 115.4(11) . . ?
C67 C68 C70 115.1(13) . . ?
C68 O64 Cu6 120.9(8) . . ?
F67 C69 F69 104.6(11) . . ?
F67 C69 F68 104.6(12) . . ?
F69 C69 F68 104.3(12) . . ?
F67 C69 C66 113.2(11) . . ?
F69 C69 C66 117.4(12) . . ?
F68 C69 C66 111.6(12) . . ?
F702 C70 F703 104.8(11) . . ?
F702 C70 F701 103.0(10) . . ?
F703 C70 F701 106.4(11) . . ?
F702 C70 C68 116.1(11) . . ?
F703 C70 C68 110.3(10) . . ?
F701 C70 C68 115.2(10) . . ?
O74 Cu7 N1E1 91.1(2) . . ?
O74 Cu7 N1D1 91.4(2) . . ?
N1E1 Cu7 N1D1 177.38(17) . . ?
O74 Cu7 O71 177.6(3) . . ?
N1E1 Cu7 O71 87.80(19) . . ?
N1D1 Cu7 O71 89.76(19) . . ?
O74 Cu7 O72 91.7(3) . . ?
N1E1 Cu7 O72 89.5(2) . . ?
N1D1 Cu7 O72 91.3(2) . . ?
O71 Cu7 O72 86.2(3) . . ?
O74 Cu7 O73 86.7(3) . . ?
N1E1 Cu7 O73 87.02(19) . . ?
N1D1 Cu7 O73 92.29(19) . . ?
O71 Cu7 O73 95.3(3) . . ?
O72 Cu7 O73 176.1(2) . . ?
C71 O71 Cu7 125.7(7) . . ?
O71 C71 C72 129.7(10) . . ?
O71 C71 C74 112.4(9) . . ?
C72 C71 C74 117.8(9) . . ?
C71 C72 C73 125.0(9) . . ?
C71 C72 H72 117.5 . . ?
C73 C72 H72 117.5 . . ?
O72 C73 C72 128.1(10) . . ?
O72 C73 C75 109.5(10) . . ?
C72 C73 C75 122.3(10) . . ?
C73 O72 Cu7 119.7(7) . . ?
F72 C74 F73 105.3(9) . . ?
F72 C74 F71 104.6(8) . . ?
F73 C74 F71 106.7(10) . . ?
F72 C74 C71 114.8(9) . . ?
F73 C74 C71 112.8(8) . . ?
F71 C74 C71 111.9(8) . . ?
F74 C75 F76 108.1(10) . . ?
F74 C75 F75 103.7(10) . . ?
F76 C75 F75 103.0(11) . . ?
F74 C75 C73 110.8(10) . . ?
F76 C75 C73 117.3(9) . . ?
F75 C75 C73 112.8(9) . . ?
C76 O73 Cu7 121.1(7) . . ?
O73 C76 C77 128.8(10) . . ?
O73 C76 C79 112.1(10) . . ?
C77 C76 C79 119.0(10) . . ?
C78 C77 C76 124.6(10) . . ?
C78 C77 H77 117.7 . . ?
C76 C77 H77 117.7 . . ?
O74 C78 C77 130.0(10) . . ?
O74 C78 C80 113.1(10) . . ?
C77 C78 C80 116.9(9) . . ?
C78 O74 Cu7 127.3(7) . . ?
F79 C79 F77 102.7(10) . . ?
F79 C79 F78 102.1(11) . . ?
F77 C79 F78 103.2(10) . . ?
F79 C79 C76 113.2(9) . . ?
F77 C79 C76 116.6(9) . . ?
F78 C79 C76 117.1(9) . . ?
F801 C80 F803 106.8(9) . . ?
F801 C80 F802 105.9(8) . . ?
F803 C80 F802 106.1(8) . . ?
F801 C80 C78 110.4(8) . . ?
F803 C80 C78 112.0(8) . . ?
F802 C80 C78 115.2(8) . . ?
N1F2 Cu8 N1F2 179.998(2) . 2_379 ?
N1F2 Cu8 O82 89.0(2) . . ?
N1F2 Cu8 O82 91.0(2) 2_379 . ?
N1F2 Cu8 O82 91.0(2) . 2_379 ?
N1F2 Cu8 O82 89.0(2) 2_379 2_379 ?
O82 Cu8 O82 179.997(5) . 2_379 ?
N1F2 Cu8 O81 90.3(2) . . ?
N1F2 Cu8 O81 89.7(2) 2_379 . ?
O82 Cu8 O81 84.1(3) . . ?
O82 Cu8 O81 95.9(3) 2_379 . ?
N1F2 Cu8 O81 89.7(2) . 2_379 ?
N1F2 Cu8 O81 90.3(2) 2_379 2_379 ?
O82 Cu8 O81 95.9(3) . 2_379 ?
O82 Cu8 O81 84.1(3) 2_379 2_379 ?
O81 Cu8 O81 179.997(5) . 2_379 ?
C81 O81 Cu8 119.0(7) . . ?
O81 C81 C82 128.6(10) . . ?
O81 C81 C84 116.5(9) . . ?
C82 C81 C84 114.8(9) . . ?
C83 C82 C81 123.4(9) . . ?
C83 C82 H82 118.3 . . ?
C81 C82 H82 118.3 . . ?
O82 C83 C82 129.9(8) . . ?
O82 C83 C85 113.7(7) . . ?
C82 C83 C85 116.3(8) . . ?
C83 O82 Cu8 124.4(5) . . ?
F83 C84 F82 108.2(10) . . ?
F83 C84 F81 105.5(10) . . ?
F82 C84 F81 102.6(10) . . ?
F83 C84 C81 114.8(9) . . ?
F82 C84 C81 112.9(9) . . ?
F81 C84 C81 111.9(9) . . ?
F84 C85 F85 103.4(9) . . ?
F84 C85 F86 107.6(8) . . ?
F85 C85 F86 108.4(9) . . ?
F84 C85 C83 111.4(8) . . ?
F85 C85 C83 114.9(7) . . ?
F86 C85 C83 110.7(8) . . ?
N1B2 Cu9 N1B2 180.00(17) 2_688 . ?
N1B2 Cu9 O91 91.2(2) 2_688 2_688 ?
N1B2 Cu9 O91 88.8(2) . 2_688 ?
N1B2 Cu9 O91 88.8(2) 2_688 . ?
N1B2 Cu9 O91 91.2(2) . . ?
O91 Cu9 O91 179.999(4) 2_688 . ?
N1B2 Cu9 O92 87.8(2) 2_688 2_688 ?
N1B2 Cu9 O92 92.2(2) . 2_688 ?
O91 Cu9 O92 85.9(3) 2_688 2_688 ?
O91 Cu9 O92 94.1(3) . 2_688 ?
N1B2 Cu9 O92 92.2(2) 2_688 . ?
N1B2 Cu9 O92 87.8(2) . . ?
O91 Cu9 O92 94.1(3) 2_688 . ?
O91 Cu9 O92 85.9(3) . . ?
O92 Cu9 O92 179.998(4) 2_688 . ?
C91 O91 Cu9 126.9(6) . . ?
O91 C91 C92 129.4(10) . . ?
O91 C91 C94 114.9(9) . . ?
C92 C91 C94 115.7(10) . . ?
C91 C92 C93 123.9(11) . . ?
C91 C92 H92 118.1 . . ?
C93 C92 H92 118.1 . . ?
O92 C93 C92 128.4(10) . . ?
O92 C93 C95 116.0(9) . . ?
C92 C93 C95 115.6(10) . . ?
C93 O92 Cu9 119.4(7) . . ?
F93 C94 F91 108.2(9) . . ?
F93 C94 F92 105.2(9) . . ?
F91 C94 F92 101.8(9) . . ?
F93 C94 C91 112.3(8) . . ?
F91 C94 C91 116.3(9) . . ?
F92 C94 C91 112.0(9) . . ?
F96 C95 F94 106.5(9) . . ?
F96 C95 F95 104.6(8) . . ?
F94 C95 F95 105.8(9) . . ?
F96 C95 C93 112.9(9) . . ?
F94 C95 C93 111.9(9) . . ?
F95 C95 C93 114.5(9) . . ?
N1D3 Cu10 N1D3 180.0(2) . 2_657 ?
N1D3 Cu10 O102 90.2(2) . . ?
N1D3 Cu10 O102 89.8(2) 2_657 . ?
N1D3 Cu10 O102 89.8(2) . 2_657 ?
N1D3 Cu10 O102 90.2(2) 2_657 2_657 ?
O102 Cu10 O102 180.000(2) . 2_657 ?
N1D3 Cu10 O101 90.0(2) . 2_657 ?
N1D3 Cu10 O101 90.0(2) 2_657 2_657 ?
O102 Cu10 O101 93.4(3) . 2_657 ?
O102 Cu10 O101 86.6(3) 2_657 2_657 ?
N1D3 Cu10 O101 90.0(2) . . ?
N1D3 Cu10 O101 90.0(2) 2_657 . ?
O102 Cu10 O101 86.6(3) . . ?
O102 Cu10 O101 93.4(3) 2_657 . ?
O101 Cu10 O101 179.995(2) 2_657 . ?
C110 O101 Cu10 122.8(7) . . ?
O101 C110 C102 129.6(11) . . ?
O101 C110 C104 113.6(9) . . ?
C102 C110 C104 116.7(10) . . ?
C103 C102 C110 123.6(10) . . ?
C103 C102 H102 118.2 . . ?
C110 C102 H102 118.2 . . ?
O102 C103 C102 130.6(10) . . ?
O102 C103 C105 110.0(10) . . ?
C102 C103 C105 119.3(10) . . ?
C103 O102 Cu10 126.2(7) . . ?
F101 C104 F103 103.7(9) . . ?
F101 C104 F102 106.3(9) . . ?
F103 C104 F102 104.3(10) . . ?
F101 C104 C110 113.6(9) . . ?
F103 C104 C110 111.6(9) . . ?
F102 C104 C110 116.3(9) . . ?
F104 C105 F106 107.2(10) . . ?
F104 C105 F105 100.9(9) . . ?
F106 C105 F105 102.1(10) . . ?
F104 C105 C103 116.8(9) . . ?
F106 C105 C103 112.7(9) . . ?
F105 C105 C103 115.5(9) . . ?
O112 Cu11 O112 179.998(2) . 2_966 ?
O112 Cu11 N1E3 89.3(2) . . ?
O112 Cu11 N1E3 90.7(2) 2_966 . ?
O112 Cu11 N1E3 90.7(2) . 2_966 ?
O112 Cu11 N1E3 89.3(2) 2_966 2_966 ?
N1E3 Cu11 N1E3 180.0(2) . 2_966 ?
O112 Cu11 O111 92.9(3) . 2_966 ?
O112 Cu11 O111 87.1(3) 2_966 2_966 ?
N1E3 Cu11 O111 90.9(2) . 2_966 ?
N1E3 Cu11 O111 89.1(2) 2_966 2_966 ?
O112 Cu11 O111 87.1(3) . . ?
O112 Cu11 O111 92.9(3) 2_966 . ?
N1E3 Cu11 O111 89.1(2) . . ?
N1E3 Cu11 O111 90.9(2) 2_966 . ?
O111 Cu11 O111 180.0(4) 2_966 . ?
C111 O111 Cu11 120.0(7) . . ?
O111 C111 C112 130.6(9) . . ?
O111 C111 C114 113.5(11) . . ?
C112 C111 C114 115.9(10) . . ?
C113 C112 C111 122.3(10) . . ?
C113 C112 H112 118.9 . . ?
C111 C112 H112 118.9 . . ?
O112 C113 C112 129.9(9) . . ?
O112 C113 C115 111.4(8) . . ?
C112 C113 C115 118.7(9) . . ?
C113 O112 Cu11 127.5(6) . . ?
F111 C114 F113 106.6(10) . . ?
F111 C114 F112 105.0(10) . . ?
F113 C114 F112 102.7(11) . . ?
F111 C114 C111 117.1(10) . . ?
F113 C114 C111 114.9(10) . . ?
F112 C114 C111 109.2(10) . . ?
F115 C115 F114 106.0(8) . . ?
F115 C115 F116 106.0(7) . . ?
F114 C115 F116 107.2(7) . . ?
F115 C115 C113 110.5(7) . . ?
F114 C115 C113 111.5(7) . . ?
F116 C115 C113 115.1(8) . . ?
C2A0 C1A0 C8A1 120.3(4) . . ?
C2A0 C1A0 C6A0 119.1 . . ?
C8A1 C1A0 C6A0 120.6(4) . . ?
C3A0 C2A0 C1A0 121.6 . . ?
C3A0 C2A0 H2A0 119.2 . . ?
C1A0 C2A0 H2A0 119.2 . . ?
C2A0 C3A0 C4A0 119.5 . . ?
C2A0 C3A0 C8A2 118.5(5) . . ?
C4A0 C3A0 C8A2 122.0(5) . . ?
C5A0 C4A0 C3A0 119.4 . . ?
C5A0 C4A0 H4A0 120.3 . . ?
C3A0 C4A0 H4A0 120.3 . . ?
C4A0 C5A0 C6A0 121.5 . . ?
C4A0 C5A0 C8A3 118.7(4) . . ?
C6A0 C5A0 C8A3 119.7(4) . . ?
C5A0 C6A0 C1A0 118.9 . . ?
C5A0 C6A0 H6A0 120.6 . . ?
C1A0 C6A0 H6A0 120.6 . . ?
C6A1 N1A1 C2A1 112.6 . . ?
C6A1 N1A1 Cu4 122.57(13) . . ?
C2A1 N1A1 Cu4 124.85(12) . . ?
N1A1 C2A1 C3A1 125.3 . . ?
N1A1 C2A1 H2A1 117.4 . . ?
C3A1 C2A1 H2A1 117.4 . . ?
C2A1 C3A1 C4A1 119.8 . . ?
C2A1 C3A1 H3A1 120.1 . . ?
C4A1 C3A1 H3A1 120.1 . . ?
C3A1 C4A1 C5A1 116.0 . . ?
C3A1 C4A1 C7A1 124.3(4) . . ?
C5A1 C4A1 C7A1 119.7(4) . . ?
C6A1 C5A1 C4A1 119.8 . . ?
C6A1 C5A1 H5A1 120.1 . . ?
C4A1 C5A1 H5A1 120.1 . . ?
N1A1 C6A1 C5A1 126.1 . . ?
N1A1 C6A1 H6A1 116.9 . . ?
C5A1 C6A1 H6A1 116.9 . . ?
C8A1 C7A1 C4A1 176.1(11) . . ?
C7A1 C8A1 C1A0 172.3(11) . . ?
C6A2 N1A2 C2A2 118.9 . . ?
C6A2 N1A2 Cu2 119.47(15) . . ?
C2A2 N1A2 Cu2 121.47(15) . . ?
N1A2 C2A2 C3A2 122.0 . . ?
N1A2 C2A2 H2A2 119.0 . . ?
C3A2 C2A2 H2A2 119.0 . . ?
C4A2 C3A2 C2A2 119.1 . . ?
C4A2 C3A2 H3A2 120.4 . . ?
C2A2 C3A2 H3A2 120.4 . . ?
C3A2 C4A2 C5A2 118.8 . . ?
C3A2 C4A2 C7A2 123.5(5) . . ?
C5A2 C4A2 C7A2 117.5(5) . . ?
C6A2 C5A2 C4A2 118.8 . . ?
C6A2 C5A2 H5A2 120.6 . . ?
C4A2 C5A2 H5A2 120.6 . . ?
N1A2 C6A2 C5A2 122.3 . . ?
N1A2 C6A2 H6A2 118.8 . . ?
C5A2 C6A2 H6A2 118.8 . . ?
C8A2 C7A2 C4A2 177.8(12) . . ?
C7A2 C8A2 C3A0 176.1(12) . . ?
C2A3 N1A3 C6A3 118.4 . . ?
C2A3 N1A3 Cu3 123.03(10) . . ?
C6A3 N1A3 Cu3 118.39(10) . . ?
N1A3 C2A3 C3A3 123.1 . . ?
N1A3 C2A3 H2A3 118.5 . . ?
C3A3 C2A3 H2A3 118.5 . . ?
C2A3 C3A3 C4A3 118.0 . . ?
C2A3 C3A3 H3A3 121.0 . . ?
C4A3 C3A3 H3A3 121.0 . . ?
C5A3 C4A3 C3A3 118.7 . . ?
C5A3 C4A3 C7A3 119.7(4) . . ?
C3A3 C4A3 C7A3 121.6(4) . . ?
C6A3 C5A3 C4A3 120.0 . . ?
C6A3 C5A3 H5A3 120.0 . . ?
C4A3 C5A3 H5A3 120.0 . . ?
N1A3 C6A3 C5A3 121.8 . . ?
N1A3 C6A3 H6A3 119.1 . . ?
C5A3 C6A3 H6A3 119.1 . . ?
C8A3 C7A3 C4A3 175.4(10) . . ?
C7A3 C8A3 C5A0 175.9(10) . . ?
C2B0 C1B0 C6B0 120.2 . . ?
C2B0 C1B0 C8B3 119.2(5) . . ?
C6B0 C1B0 C8B3 120.6(5) . . ?
C1B0 C2B0 C3B0 120.6 . . ?
C1B0 C2B0 H2B0 119.7 . . ?
C3B0 C2B0 H2B0 119.7 . . ?
C4B0 C3B0 C2B0 118.8 . . ?
C4B0 C3B0 C8B1 124.4(5) . . ?
C2B0 C3B0 C8B1 116.8(5) . . ?
C3B0 C4B0 C5B0 120.9 . . ?
C3B0 C4B0 H4B0 119.6 . . ?
C5B0 C4B0 H4B0 119.6 . . ?
C6B0 C5B0 C4B0 120.3 . . ?
C6B0 C5B0 C8B2 116.8(4) . . ?
C4B0 C5B0 C8B2 122.9(4) . . ?
C5B0 C6B0 C1B0 119.1 . . ?
C5B0 C6B0 H6B0 120.4 . . ?
C1B0 C6B0 H6B0 120.4 . . ?
C6B1 N1B1 C2B1 118.5 . . ?
C6B1 N1B1 Cu4 119.29(14) . . ?
C2B1 N1B1 Cu4 122.18(14) . . ?
N1B1 C2B1 C3B1 121.3 . . ?
N1B1 C2B1 H2B1 119.3 . . ?
C3B1 C2B1 H2B1 119.3 . . ?
C4B1 C3B1 C2B1 121.1 . . ?
C4B1 C3B1 H3B1 119.4 . . ?
C2B1 C3B1 H3B1 119.4 . . ?
C3B1 C4B1 C5B1 117.1 . . ?
C3B1 C4B1 C7B1 123.4(5) . . ?
C5B1 C4B1 C7B1 119.5(5) . . ?
C6B1 C5B1 C4B1 119.7 . . ?
C6B1 C5B1 H5B1 120.1 . . ?
C4B1 C5B1 H5B1 120.2 . . ?
N1B1 C6B1 C5B1 122.3 . . ?
N1B1 C6B1 H6B1 118.9 . . ?
C5B1 C6B1 H6B1 118.9 . . ?
C8B1 C7B1 C4B1 174.1(11) . . ?
C7B1 C8B1 C3B0 173.7(12) . . ?
C6B2 N1B2 C2B2 116.0 . . ?
C6B2 N1B2 Cu9 122.23(11) . . ?
C2B2 N1B2 Cu9 121.78(11) . . ?
N1B2 C2B2 C3B2 122.9 . . ?
N1B2 C2B2 H2B2 118.6 . . ?
C3B2 C2B2 H2B2 118.6 . . ?
C2B2 C3B2 C4B2 120.0 . . ?
C2B2 C3B2 H3B2 120.0 . . ?
C4B2 C3B2 H3B2 120.0 . . ?
C5B2 C4B2 C3B2 116.8 . . ?
C5B2 C4B2 C7B2 119.3(4) . . ?
C3B2 C4B2 C7B2 123.9(4) . . ?
C6B2 C5B2 C4B2 119.8 . . ?
C6B2 C5B2 H5B2 120.1 . . ?
C4B2 C5B2 H5B2 120.1 . . ?
N1B2 C6B2 C5B2 124.6 . . ?
N1B2 C6B2 H6B2 117.7 . . ?
C5B2 C6B2 H6B2 117.7 . . ?
C8B2 C7B2 C4B2 175.7(10) . . ?
C7B2 C8B2 C5B0 175.8(10) . . ?
C6B3 N1B3 C2B3 120.0 . . ?
C6B3 N1B3 Cu5 119.07(15) . . ?
C2B3 N1B3 Cu5 120.54(15) . . ?
N1B3 C2B3 C3B3 120.5 . . ?
N1B3 C2B3 H2B3 119.8 . . ?
C3B3 C2B3 H2B3 119.8 . . ?
C4B3 C3B3 C2B3 120.5 . . ?
C4B3 C3B3 H3B3 119.7 . . ?
C2B3 C3B3 H3B3 119.7 . . ?
C5B3 C4B3 C3B3 117.6 . . ?
C5B3 C4B3 C7B3 121.4(5) . . ?
C3B3 C4B3 C7B3 120.9(5) . . ?
C4B3 C5B3 C6B3 122.3 . . ?
C4B3 C5B3 H5B3 118.9 . . ?
C6B3 C5B3 H5B3 118.9 . . ?
N1B3 C6B3 C5B3 119.1 . . ?
N1B3 C6B3 H6B3 120.4 . . ?
C5B3 C6B3 H6B3 120.4 . . ?
C8B3 C7B3 C4B3 175.5(11) . . ?
C7B3 C8B3 C1B0 177.9(12) . . ?
C6C0 C1C0 C2C0 121.8 . . ?
C6C0 C1C0 C8C2 119.9(4) . . ?
C2C0 C1C0 C8C2 118.3(4) . . ?
C1C0 C2C0 C3C0 116.9 . . ?
C1C0 C2C0 H2C0 121.5 . . ?
C3C0 C2C0 H2C0 121.5 . . ?
C4C0 C3C0 C2C0 120.8 . . ?
C4C0 C3C0 C8C1 119.9(4) . . ?
C2C0 C3C0 C8C1 119.3(4) . . ?
C5C0 C4C0 C3C0 121.4 . . ?
C5C0 C4C0 H4C0 119.3 . . ?
C3C0 C4C0 H4C0 119.3 . . ?
C4C0 C5C0 C6C0 118.6 . . ?
C4C0 C5C0 C8C3 119.7(4) . . ?
C6C0 C5C0 C8C3 121.7(4) . . ?
C1C0 C6C0 C5C0 120.5 . . ?
C1C0 C6C0 H6C0 119.7 . . ?
C5C0 C6C0 H6C0 119.7 . . ?
C2C1 N1C1 C6C1 118.4 . . ?
C2C1 N1C1 Cu1 123.03(13) . . ?
C6C1 N1C1 Cu1 118.49(13) . . ?
N1C1 C2C1 C3C1 122.1 . . ?
N1C1 C2C1 H2C1 119.0 . . ?
C3C1 C2C1 H2C1 119.0 . . ?
C4C1 C3C1 C2C1 120.9 . . ?
C4C1 C3C1 H3C1 119.6 . . ?
C2C1 C3C1 H3C1 119.6 . . ?
C3C1 C4C1 C5C1 117.6 . . ?
C3C1 C4C1 C7C1 123.7(4) . . ?
C5C1 C4C1 C7C1 118.5(5) . . ?
C6C1 C5C1 C4C1 119.3 . . ?
C6C1 C5C1 H5C1 120.3 . . ?
C4C1 C5C1 H5C1 120.3 . . ?
N1C1 C6C1 C5C1 121.6 . . ?
N1C1 C6C1 H6C1 119.2 . . ?
C5C1 C6C1 H6C1 119.2 . . ?
C8C1 C7C1 C4C1 174.9(11) . . ?
C7C1 C8C1 C3C0 175.2(10) . . ?
C6C2 N1C2 C2C2 118.7 . . ?
C6C2 N1C2 Cu6 119.64(12) . . ?
C2C2 N1C2 Cu6 121.33(12) . . ?
N1C2 C2C2 C3C2 121.9 . . ?
N1C2 C2C2 H2C2 119.0 . . ?
C3C2 C2C2 H2C2 119.0 . . ?
C2C2 C3C2 C4C2 119.6 . . ?
C2C2 C3C2 H3C2 120.2 . . ?
C4C2 C3C2 H3C2 120.2 . . ?
C3C2 C4C2 C5C2 118.0 . . ?
C3C2 C4C2 C7C2 122.3(4) . . ?
C5C2 C4C2 C7C2 119.7(4) . . ?
C6C2 C5C2 C4C2 120.2 . . ?
C6C2 C5C2 H5C2 119.9 . . ?
C4C2 C5C2 H5C2 119.9 . . ?
N1C2 C6C2 C5C2 121.5 . . ?
N1C2 C6C2 H6C2 119.2 . . ?
C5C2 C6C2 H6C2 119.2 . . ?
C8C2 C7C2 C4C2 177.0(10) . . ?
C7C2 C8C2 C1C0 175.2(10) . . ?
C6C3 N1C3 C2C3 117.0 . . ?
C6C3 N1C3 Cu5 120.98(13) . . ?
C2C3 N1C3 Cu5 121.88(13) . . ?
N1C3 C2C3 C3C3 123.9 . . ?
N1C3 C2C3 H2C3 118.0 . . ?
C3C3 C2C3 H2C3 118.0 . . ?
C2C3 C3C3 C4C3 118.3 . . ?
C2C3 C3C3 H3C3 120.8 . . ?
C4C3 C3C3 H3C3 120.8 . . ?
C3C3 C4C3 C5C3 118.5 . . ?
C3C3 C4C3 C7C3 119.6(5) . . ?
C5C3 C4C3 C7C3 121.8(5) . . ?
C6C3 C5C3 C4C3 118.8 . . ?
C6C3 C5C3 H5C3 120.6 . . ?
C4C3 C5C3 H5C3 120.6 . . ?
N1C3 C6C3 C5C3 123.4 . . ?
N1C3 C6C3 H6C3 118.3 . . ?
C5C3 C6C3 H6C3 118.3 . . ?
C8C3 C7C3 C4C3 174.5(11) . . ?
C7C3 C8C3 C5C0 174.6(10) . . ?
C6D0 C1D0 C8D3 122.9(4) . . ?
C6D0 C1D0 C2D0 119.3 . . ?
C8D3 C1D0 C2D0 117.7(4) . . ?
C3D0 C2D0 C1D0 119.1 . . ?
C3D0 C2D0 H2D0 120.4 . . ?
C1D0 C2D0 H2D0 120.4 . . ?
C2D0 C3D0 C4D0 121.2 . . ?
C2D0 C3D0 C8D1 117.1(4) . . ?
C4D0 C3D0 C8D1 121.7(4) . . ?
C3D0 C4D0 C5D0 120.0 . . ?
C3D0 C4D0 H4D0 120.0 . . ?
C5D0 C4D0 H4D0 120.0 . . ?
C6D0 C5D0 C4D0 118.6 . . ?
C6D0 C5D0 C8D2 120.7(4) . . ?
C4D0 C5D0 C8D2 120.6(4) . . ?
C5D0 C6D0 C1D0 121.7 . . ?
C5D0 C6D0 H6D0 119.2 . . ?
C1D0 C6D0 H6D0 119.1 . . ?
C6D1 N1D1 C2D1 116.7 . . ?
C6D1 N1D1 Cu7 120.01(10) . . ?
C2D1 N1D1 Cu7 123.04(10) . . ?
N1D1 C2D1 C3D1 122.6 . . ?
N1D1 C2D1 H2D1 118.7 . . ?
C3D1 C2D1 H2D1 118.7 . . ?
C2D1 C3D1 C4D1 119.6 . . ?
C2D1 C3D1 H3D1 120.2 . . ?
C4D1 C3D1 H3D1 120.2 . . ?
C3D1 C4D1 C5D1 118.1 . . ?
C3D1 C4D1 C7D1 122.0(4) . . ?
C5D1 C4D1 C7D1 119.8(4) . . ?
C6D1 C5D1 C4D1 119.5 . . ?
C6D1 C5D1 H5D1 120.2 . . ?
C4D1 C5D1 H5D1 120.2 . . ?
N1D1 C6D1 C5D1 123.3 . . ?
N1D1 C6D1 H6D1 118.4 . . ?
C5D1 C6D1 H6D1 118.4 . . ?
C8D1 C7D1 C4D1 173.7(10) . . ?
C7D1 C8D1 C3D0 175.7(10) . . ?
C6D2 N1D2 C2D2 117.2 . . ?
C6D2 N1D2 Cu6 120.55(10) . . ?
C2D2 N1D2 Cu6 121.87(10) . . ?
N1D2 C2D2 C3D2 122.0 . . ?
N1D2 C2D2 H2D2 119.0 . . ?
C3D2 C2D2 H2D2 119.0 . . ?
C2D2 C3D2 C4D2 120.5 . . ?
C2D2 C3D2 H3D2 119.8 . . ?
C4D2 C3D2 H3D2 119.8 . . ?
C3D2 C4D2 C5D2 117.7 . . ?
C3D2 C4D2 C7D2 123.2(4) . . ?
C5D2 C4D2 C7D2 119.1(4) . . ?
C6D2 C5D2 C4D2 118.6 . . ?
C6D2 C5D2 H5D2 120.7 . . ?
C4D2 C5D2 H5D2 120.7 . . ?
N1D2 C6D2 C5D2 123.9 . . ?
N1D2 C6D2 H6D2 118.1 . . ?
C5D2 C6D2 H6D2 118.1 . . ?
C8D2 C7D2 C4D2 176.4(9) . . ?
C7D2 C8D2 C5D0 177.9(9) . . ?
C6D3 N1D3 C2D3 118.9 . . ?
C6D3 N1D3 Cu10 123.06(15) . . ?
C2D3 N1D3 Cu10 117.77(15) . . ?
N1D3 C2D3 C3D3 120.9 . . ?
N1D3 C2D3 H2D3 119.5 . . ?
C3D3 C2D3 H2D3 119.5 . . ?
C4D3 C3D3 C2D3 119.7 . . ?
C4D3 C3D3 H3D3 120.2 . . ?
C2D3 C3D3 H3D3 120.2 . . ?
C3D3 C4D3 C5D3 119.9 . . ?
C3D3 C4D3 C7D3 120.1(5) . . ?
C5D3 C4D3 C7D3 119.8(5) . . ?
C6D3 C5D3 C4D3 117.7 . . ?
C6D3 C5D3 H5D3 121.1 . . ?
C4D3 C5D3 H5D3 121.1 . . ?
N1D3 C6D3 C5D3 122.9 . . ?
N1D3 C6D3 H6D3 118.6 . . ?
C5D3 C6D3 H6D3 118.6 . . ?
C8D3 C7D3 C4D3 173.4(11) . . ?
C7D3 C8D3 C1D0 177.5(11) . . ?
C6E0 C1E0 C8E3 121.8(4) . . ?
C6E0 C1E0 C2E0 118.9 . . ?
C8E3 C1E0 C2E0 119.2(4) . . ?
C3E0 C2E0 C1E0 120.1 . . ?
C3E0 C2E0 H2E0 119.9 . . ?
C1E0 C2E0 H2E0 119.9 . . ?
C2E0 C3E0 C4E0 120.8 . . ?
C2E0 C3E0 C8E1 118.0(4) . . ?
C4E0 C3E0 C8E1 121.2(4) . . ?
C3E0 C4E0 C5E0 119.4 . . ?
C3E0 C4E0 H4E0 120.3 . . ?
C5E0 C4E0 H4E0 120.3 . . ?
C6E0 C5E0 C8E2 120.8(4) . . ?
C6E0 C5E0 C4E0 118.7 . . ?
C8E2 C5E0 C4E0 120.5(4) . . ?
C1E0 C6E0 C5E0 122.0 . . ?
C1E0 C6E0 H6E0 119.0 . . ?
C5E0 C6E0 H6E0 119.0 . . ?
C2E1 N1E1 C6E1 119.0 . . ?
C2E1 N1E1 Cu7 122.59(13) . . ?
C6E1 N1E1 Cu7 118.35(13) . . ?
N1E1 C2E1 C3E1 123.4 . . ?
N1E1 C2E1 H2E1 118.3 . . ?
C3E1 C2E1 H2E1 118.3 . . ?
C2E1 C3E1 C4E1 117.1 . . ?
C2E1 C3E1 H3E1 121.4 . . ?
C4E1 C3E1 H3E1 121.4 . . ?
C5E1 C4E1 C3E1 120.1 . . ?
C5E1 C4E1 C7E1 117.7(4) . . ?
C3E1 C4E1 C7E1 122.1(4) . . ?
C4E1 C5E1 C6E1 119.8 . . ?
C4E1 C5E1 H5E1 120.1 . . ?
C6E1 C5E1 H5E1 120.1 . . ?
N1E1 C6E1 C5E1 120.5 . . ?
N1E1 C6E1 H6E1 119.7 . . ?
C5E1 C6E1 H6E1 119.7 . . ?
C8E1 C7E1 C4E1 174.6(10) . . ?
C7E1 C8E1 C3E0 176.2(10) . . ?
C2E2 N1E2 C6E2 118.7 . . ?
C2E2 N1E2 Cu3 121.86(10) . 2_966 ?
C6E2 N1E2 Cu3 119.38(10) . 2_966 ?
N1E2 C2E2 C3E2 121.1 . . ?
N1E2 C2E2 H2E2 119.4 . . ?
C3E2 C2E2 H2E2 119.4 . . ?
C2E2 C3E2 C4E2 120.6 . . ?
C2E2 C3E2 H3E2 119.7 . . ?
C4E2 C3E2 H3E2 119.7 . . ?
C3E2 C4E2 C5E2 118.0 . . ?
C3E2 C4E2 C7E2 122.6(4) . . ?
C5E2 C4E2 C7E2 119.5(4) . . ?
C6E2 C5E2 C4E2 120.2 . . ?
C6E2 C5E2 H5E2 119.9 . . ?
C4E2 C5E2 H5E2 119.9 . . ?
N1E2 C6E2 C5E2 121.4 . . ?
N1E2 C6E2 H6E2 119.3 . . ?
C5E2 C6E2 H6E2 119.3 . . ?
C8E2 C7E2 C4E2 174.7(9) . . ?
C7E2 C8E2 C5E0 174.6(9) . . ?
C2E3 N1E3 C6E3 118.2 . . ?
C2E3 N1E3 Cu11 120.54(12) . . ?
C6E3 N1E3 Cu11 121.06(12) . . ?
N1E3 C2E3 C3E3 122.8 . . ?
N1E3 C2E3 H2E3 118.6 . . ?
C3E3 C2E3 H2E3 118.6 . . ?
C2E3 C3E3 C4E3 118.2 . . ?
C2E3 C3E3 H3E3 120.9 . . ?
C4E3 C3E3 H3E3 120.9 . . ?
C5E3 C4E3 C3E3 119.5 . . ?
C5E3 C4E3 C7E3 120.8(4) . . ?
C3E3 C4E3 C7E3 119.7(4) . . ?
C4E3 C5E3 C6E3 119.4 . . ?
C4E3 C5E3 H5E3 120.3 . . ?
C6E3 C5E3 H5E3 120.3 . . ?
N1E3 C6E3 C5E3 121.8 . . ?
N1E3 C6E3 H6E3 119.1 . . ?
C5E3 C6E3 H6E3 119.1 . . ?
C8E3 C7E3 C4E3 174.5(10) . . ?
C7E3 C8E3 C1E0 177.0(9) . . ?
C6F0 C1F0 C2F0 121.3 . . ?
C6F0 C1F0 C8F3 121.3(4) . . ?
C2F0 C1F0 C8F3 117.3(4) . . ?
C1F0 C2F0 C3F0 119.7 . . ?
C1F0 C2F0 H2F0 120.1 . . ?
C3F0 C2F0 H2F0 120.1 . . ?
C4F0 C3F0 C2F0 119.0 . . ?
C4F0 C3F0 C8F1 123.7(5) . . ?
C2F0 C3F0 C8F1 117.3(5) . . ?
C3F0 C4F0 C5F0 121.8 . . ?
C3F0 C4F0 H4F0 119.1 . . ?
C5F0 C4F0 H4F0 119.1 . . ?
C4F0 C5F0 C6F0 119.2 . . ?
C4F0 C5F0 C8F2 122.6(4) . . ?
C6F0 C5F0 C8F2 118.1(4) . . ?
C1F0 C6F0 C5F0 118.9 . . ?
C1F0 C6F0 H6F0 120.5 . . ?
C5F0 C6F0 H6F0 120.5 . . ?
C2F1 N1F1 C6F1 117.6 . . ?
C2F1 N1F1 Cu1 121.10(18) . . ?
C6F1 N1F1 Cu1 121.16(18) . . ?
N1F1 C2F1 C3F1 122.2 . . ?
N1F1 C2F1 H2F1 118.9 . . ?
C3F1 C2F1 H2F1 118.9 . . ?
C4F1 C3F1 C2F1 122.3 . . ?
C4F1 C3F1 H3F1 118.9 . . ?
C2F1 C3F1 H3F1 118.9 . . ?
C3F1 C4F1 C5F1 114.8 . . ?
C3F1 C4F1 C7F1 124.5(5) . . ?
C5F1 C4F1 C7F1 120.6(5) . . ?
C6F1 C5F1 C4F1 120.8 . . ?
C6F1 C5F1 H5F1 119.6 . . ?
C4F1 C5F1 H5F1 119.6 . . ?
N1F1 C6F1 C5F1 122.0 . . ?
N1F1 C6F1 H6F1 119.0 . . ?
C5F1 C6F1 H6F1 119.0 . . ?
C8F1 C7F1 C4F1 170.4(12) . . ?
C7F1 C8F1 C3F0 174.7(12) . . ?
C6F2 N1F2 C2F2 116.7 . . ?
C6F2 N1F2 Cu8 122.58(11) . . ?
C2F2 N1F2 Cu8 120.37(11) . . ?
N1F2 C2F2 C3F2 122.5 . . ?
N1F2 C2F2 H2F2 118.7 . . ?
C3F2 C2F2 H2F2 118.7 . . ?
C4F2 C3F2 C2F2 121.0 . . ?
C4F2 C3F2 H3F2 119.5 . . ?
C2F2 C3F2 H3F2 119.5 . . ?
C3F2 C4F2 C5F2 116.5 . . ?
C3F2 C4F2 C7F2 121.1(4) . . ?
C5F2 C4F2 C7F2 122.4(4) . . ?
C6F2 C5F2 C4F2 120.7 . . ?
C6F2 C5F2 H5F2 119.6 . . ?
C4F2 C5F2 H5F2 119.6 . . ?
N1F2 C6F2 C5F2 122.5 . . ?
N1F2 C6F2 H6F2 118.8 . . ?
C5F2 C6F2 H6F2 118.8 . . ?
C8F2 C7F2 C4F2 175.6(10) . . ?
C7F2 C8F2 C5F0 179.9(13) . . ?
C6F3 N1F3 C2F3 119.6 . . ?
C6F3 N1F3 Cu2 121.68(13) . 1_246 ?
C2F3 N1F3 Cu2 118.55(13) . 1_246 ?
N1F3 C2F3 C3F3 119.3 . . ?
N1F3 C2F3 H2F3 120.3 . . ?
C3F3 C2F3 H2F3 120.3 . . ?
C4F3 C3F3 C2F3 121.0 . . ?
C4F3 C3F3 H3F3 119.5 . . ?
C2F3 C3F3 H3F3 119.5 . . ?
C3F3 C4F3 C5F3 119.0 . . ?
C3F3 C4F3 C7F3 119.5(5) . . ?
C5F3 C4F3 C7F3 121.3(4) . . ?
C6F3 C5F3 C4F3 117.8 . . ?
C6F3 C5F3 H5F3 121.1 . . ?
C4F3 C5F3 H5F3 121.1 . . ?
N1F3 C6F3 C5F3 123.3 . . ?
N1F3 C6F3 H6F3 118.4 . . ?
C5F3 C6F3 H6F3 118.4 . . ?
C8F3 C7F3 C4F3 175.3(11) . . ?
C7F3 C8F3 C1F0 175.6(10) . . ?

loop_
_geom_bond_atom_site_label_1
_geom_bond_atom_site_label_2
_geom_bond_distance
_geom_bond_site_symmetry_2
_geom_bond_publ_flag
Cu1 N1F1 1.967(5) . ?
Cu1 N1C1 2.020(4) . ?
Cu1 O11 2.046(7) . ?
Cu1 O13 2.049(7) . ?
Cu1 O14 2.206(7) . ?
Cu1 O12 2.230(7) . ?
O11 C11 1.262(10) . ?
C11 C12 1.357(14) . ?
C11 C14 1.498(14) . ?
C12 C13 1.427(14) . ?
C12 H12 0.9300 . ?
C13 O12 1.236(11) . ?
C13 C15 1.503(15) . ?
C14 F13 1.303(7) . ?
C14 F12 1.307(7) . ?
C14 F11 1.310(7) . ?
C15 F14 1.277(7) . ?
C15 F16 1.280(7) . ?
C15 F15 1.297(8) . ?
O13 C16 1.245(11) . ?
C16 C17 1.404(15) . ?
C16 C19 1.516(14) . ?
C17 C18 1.358(15) . ?
C17 H17 0.9300 . ?
C18 O14 1.207(11) . ?
C18 C20 1.467(15) . ?
C19 F19 1.310(7) . ?
C19 F18 1.312(7) . ?
C19 F17 1.312(7) . ?
C20 F202 1.295(7) . ?
C20 F201 1.299(8) . ?
C20 F203 1.301(8) . ?
Cu2 N1A2 1.983(4) . ?
Cu2 N1F3 2.003(4) 1_864 ?
Cu2 O22 2.090(8) . ?
Cu2 O24 2.091(7) . ?
Cu2 O23 2.158(8) . ?
Cu2 O21 2.203(9) . ?
O21 C21 1.238(12) . ?
C21 C22 1.384(15) . ?
C21 C24 1.496(15) . ?
C22 C23 1.394(15) . ?
C22 H22 0.9300 . ?
C23 O22 1.258(12) . ?
C23 C25 1.495(15) . ?
C24 F22 1.285(7) . ?
C24 F21 1.310(7) . ?
C24 F23 1.325(7) . ?
C25 F24 1.288(7) . ?
C25 F26 1.298(7) . ?
C25 F25 1.315(7) . ?
O23 C26 1.247(12) . ?
C26 C27 1.392(16) . ?
C26 C29 1.510(16) . ?
C27 C28 1.377(9) . ?
C27 H27 0.9300 . ?
C28 O24 1.242(11) . ?
C28 C30 1.495(15) . ?
C29 F28 1.308(8) . ?
C29 F27 1.310(7) . ?
C29 F29 1.312(8) . ?
C30 F301 1.283(7) . ?
C30 F303 1.305(7) . ?
C30 F302 1.310(7) . ?
Cu3 N1A3 2.003(4) . ?
Cu3 N1E2 2.016(4) 2_966 ?
Cu3 O34 2.017(6) . ?
Cu3 O32 2.049(6) . ?
Cu3 O31 2.247(7) . ?
Cu3 O33 2.286(7) . ?
O31 C31 1.213(12) . ?
C31 C32 1.401(14) . ?
C31 C34 1.498(14) . ?
C32 C33 1.381(14) . ?
C32 H32 0.9300 . ?
C33 O32 1.216(11) . ?
C33 C35 1.495(13) . ?
C34 F33 1.305(7) . ?
C34 F32 1.314(7) . ?
C34 F31 1.335(7) . ?
C35 F35 1.296(7) . ?
C35 F34 1.299(7) . ?
C35 F36 1.314(7) . ?
O33 C36 1.237(11) . ?
C36 C37 1.387(14) . ?
C36 C39 1.521(14) . ?
C37 C38 1.384(15) . ?
C37 H37 0.9300 . ?
C38 O34 1.224(12) . ?
C38 C40 1.450(13) . ?
C39 F38 1.291(7) . ?
C39 F37 1.305(7) . ?
C39 F39 1.316(7) . ?
C40 F403 1.304(7) . ?
C40 F402 1.306(7) . ?
C40 F401 1.327(7) . ?
Cu4 O43 1.983(6) . ?
Cu4 O42 1.985(6) . ?
Cu4 N1B1 2.009(5) . ?
Cu4 N1A1 2.017(5) . ?
Cu4 O44 2.269(7) . ?
Cu4 O41 2.305(7) . ?
O41 C41 1.236(10) . ?
C41 C42 1.389(13) . ?
C41 C44 1.522(14) . ?
C42 C43 1.372(13) . ?
C42 H42 0.9300 . ?
C43 O42 1.275(10) . ?
C43 C45 1.521(13) . ?
C44 F42 1.275(7) . ?
C44 F41 1.284(7) . ?
C44 F43 1.292(8) . ?
C45 F44 1.307(7) . ?
C45 F45 1.314(7) . ?
C45 F46 1.314(6) . ?
O43 C46 1.250(10) . ?
C46 C47 1.378(9) . ?
C46 C49 1.481(14) . ?
C47 C48 1.409(15) . ?
C47 H47 0.9300 . ?
C48 O44 1.189(12) . ?
C48 C50 1.428(15) . ?
C49 F48 1.307(7) . ?
C49 F49 1.308(7) . ?
C49 F47 1.310(7) . ?
C50 F502 1.292(7) . ?
C50 F503 1.296(7) . ?
C50 F501 1.300(8) . ?
Cu5 N1C3 1.999(4) . ?
Cu5 N1B3 2.021(5) . ?
Cu5 O53 2.023(9) . ?
Cu5 O52 2.058(7) . ?
Cu5 O51 2.203(7) . ?
Cu5 O54 2.220(8) . ?
O51 C51 1.267(12) . ?
C51 C52 1.403(14) . ?
C51 C54 1.492(14) . ?
C52 C53 1.371(14) . ?
C52 H52 0.9300 . ?
C53 O52 1.265(11) . ?
C53 C55 1.503(13) . ?
C54 F53 1.290(7) . ?
C54 F51 1.300(7) . ?
C54 F52 1.311(7) . ?
C55 F55 1.298(7) . ?
C55 F54 1.320(7) . ?
C55 F56 1.324(7) . ?
O53 C56 1.239(12) . ?
C56 C57 1.375(9) . ?
C56 C59 1.484(16) . ?
C57 C58 1.357(15) . ?
C57 H57 0.9300 . ?
C58 O54 1.224(13) . ?
C58 C60 1.490(15) . ?
C59 F57 1.312(8) . ?
C59 F59 1.317(8) . ?
C59 F58 1.325(8) . ?
C60 F601 1.298(7) . ?
C60 F602 1.301(7) . ?
C60 F603 1.306(7) . ?
Cu6 N1C2 1.994(4) . ?
Cu6 N1D2 2.016(3) . ?
Cu6 O63 2.047(8) . ?
Cu6 O62 2.085(8) . ?
Cu6 O64 2.196(9) . ?
Cu6 O61 2.252(8) . ?
O61 C61 1.212(12) . ?
C61 C62 1.398(14) . ?
C61 C64 1.497(14) . ?
C62 C63 1.361(14) . ?
C62 H62 0.9300 . ?
C63 O62 1.237(12) . ?
C63 C65 1.534(14) . ?
C64 F62 1.287(7) . ?
C64 F63 1.295(7) . ?
C64 F61 1.322(7) . ?
C65 F66 1.311(7) . ?
C65 F64 1.316(7) . ?
C65 F65 1.331(7) . ?
O63 C66 1.214(13) . ?
C66 C67 1.339(17) . ?
C66 C69 1.471(17) . ?
C67 C68 1.385(17) . ?
C67 H67 0.9300 . ?
C68 O64 1.212(14) . ?
C68 C70 1.533(17) . ?
C69 F67 1.296(8) . ?
C69 F69 1.311(8) . ?
C69 F68 1.316(8) . ?
C70 F702 1.309(7) . ?
C70 F703 1.310(7) . ?
C70 F701 1.318(8) . ?
Cu7 O74 2.007(7) . ?
Cu7 N1E1 2.018(4) . ?
Cu7 N1D1 2.024(4) . ?
Cu7 O71 2.036(6) . ?
Cu7 O72 2.275(7) . ?
Cu7 O73 2.279(7) . ?
O71 C71 1.245(10) . ?
C71 C72 1.364(13) . ?
C71 C74 1.497(13) . ?
C72 C73 1.407(15) . ?
C72 H72 0.9300 . ?
C73 O72 1.244(11) . ?
C73 C75 1.544(15) . ?
C74 F72 1.302(7) . ?
C74 F73 1.303(7) . ?
C74 F71 1.311(7) . ?
C75 F74 1.282(7) . ?
C75 F76 1.288(7) . ?
C75 F75 1.298(7) . ?
O73 C76 1.220(11) . ?
C76 C77 1.394(9) . ?
C76 C79 1.495(14) . ?
C77 C78 1.372(14) . ?
C77 H77 0.9300 . ?
C78 O74 1.247(11) . ?
C78 C80 1.524(14) . ?
C79 F79 1.289(7) . ?
C79 F77 1.296(7) . ?
C79 F78 1.298(7) . ?
C80 F801 1.314(7) . ?
C80 F803 1.317(7) . ?
C80 F802 1.321(7) . ?
Cu8 N1F2 2.006(4) . ?
Cu8 N1F2 2.006(4) 2_379 ?
Cu8 O82 2.037(6) . ?
Cu8 O82 2.037(6) 2_379 ?
Cu8 O81 2.300(8) . ?
Cu8 O81 2.300(8) 2_379 ?
O81 C81 1.243(12) . ?
C81 C82 1.390(13) . ?
C81 C84 1.495(14) . ?
C82 C83 1.375(8) . ?
C82 H82 0.9300 . ?
C83 O82 1.255(10) . ?
C83 C85 1.511(12) . ?
C84 F83 1.285(7) . ?
C84 F82 1.308(7) . ?
C84 F81 1.316(7) . ?
C85 F84 1.313(7) . ?
C85 F85 1.315(7) . ?
C85 F86 1.315(7) . ?
Cu9 N1B2 2.019(5) 2_688 ?
Cu9 N1B2 2.019(5) . ?
Cu9 O91 2.034(6) 2_688 ?
Cu9 O91 2.034(7) . ?
Cu9 O92 2.273(8) 2_688 ?
Cu9 O92 2.273(8) . ?
O91 C91 1.227(11) . ?
C91 C92 1.374(14) . ?
C91 C94 1.506(13) . ?
C92 C93 1.431(15) . ?
C92 H92 0.9300 . ?
C93 O92 1.212(12) . ?
C93 C95 1.511(14) . ?
C94 F93 1.293(7) . ?
C94 F91 1.304(7) . ?
C94 F92 1.313(7) . ?
C95 F96 1.307(7) . ?
C95 F94 1.308(7) . ?
C95 F95 1.315(7) . ?
Cu10 N1D3 1.987(4) . ?
Cu10 N1D3 1.987(4) 2_657 ?
Cu10 O102 2.069(7) . ?
Cu10 O102 2.069(7) 2_657 ?
Cu10 O101 2.227(8) 2_657 ?
Cu10 O101 2.227(8) . ?
O101 C110 1.237(11) . ?
C110 C102 1.379(15) . ?
C110 C104 1.505(14) . ?
C102 C103 1.378(15) . ?
C102 H102 0.9300 . ?
C103 O102 1.248(12) . ?
C103 C105 1.505(14) . ?
C104 F101 1.303(7) . ?
C104 F103 1.305(7) . ?
C104 F102 1.315(7) . ?
C105 F104 1.293(7) . ?
C105 F106 1.302(7) . ?
C105 F105 1.311(7) . ?
Cu11 O112 2.000(7) . ?
Cu11 O112 2.000(7) 2_966 ?
Cu11 N1E3 2.012(4) . ?
Cu11 N1E3 2.012(4) 2_966 ?
Cu11 O111 2.250(7) 2_966 ?
Cu11 O111 2.250(7) . ?
O111 C111 1.255(12) . ?
C111 C112 1.406(15) . ?
C111 C114 1.509(15) . ?
C112 C113 1.375(13) . ?
C112 H112 0.9300 . ?
C113 O112 1.272(11) . ?
C113 C115 1.542(13) . ?
C114 F111 1.299(7) . ?
C114 F113 1.302(7) . ?
C114 F112 1.316(7) . ?
C115 F115 1.293(7) . ?
C115 F114 1.322(7) . ?
C115 F116 1.323(6) . ?
C1A0 C2A0 1.3783 . ?
C1A0 C8A1 1.419(13) . ?
C1A0 C6A0 1.4200 . ?
C2A0 C3A0 1.3724 . ?
C2A0 H2A0 0.9300 . ?
C3A0 C4A0 1.4067 . ?
C3A0 C8A2 1.414(11) . ?
C4A0 C5A0 1.3756 . ?
C4A0 H4A0 0.9300 . ?
C5A0 C6A0 1.3813 . ?
C5A0 C8A3 1.456(11) . ?
C6A0 H6A0 0.9300 . ?
N1A1 C6A1 1.3428 . ?
N1A1 C2A1 1.3494 . ?
C2A1 C3A1 1.3785 . ?
C2A1 H2A1 0.9300 . ?
C3A1 C4A1 1.3786 . ?
C3A1 H3A1 0.9300 . ?
C4A1 C5A1 1.3807 . ?
C4A1 C7A1 1.415(13) . ?
C5A1 C6A1 1.3656 . ?
C5A1 H5A1 0.9299 . ?
C6A1 H6A1 0.9300 . ?
C7A1 C8A1 1.171(14) . ?
N1A2 C6A2 1.3366 . ?
N1A2 C2A2 1.3476 . ?
C2A2 C3A2 1.3826 . ?
C2A2 H2A2 0.9300 . ?
C3A2 C4A2 1.3723 . ?
C3A2 H3A2 0.9300 . ?
C4A2 C5A2 1.4051 . ?
C4A2 C7A2 1.429(11) . ?
C5A2 C6A2 1.3700 . ?
C5A2 H5A2 0.9300 . ?
C6A2 H6A2 0.9300 . ?
C7A2 C8A2 1.168(12) . ?
N1A3 C2A3 1.3399 . ?
N1A3 C6A3 1.3502 . ?
C2A3 C3A3 1.3811 . ?
C2A3 H2A3 0.9300 . ?
C3A3 C4A3 1.3916 . ?
C3A3 H3A3 0.9300 . ?
C4A3 C5A3 1.3868 . ?
C4A3 C7A3 1.427(11) . ?
C5A3 C6A3 1.3627 . ?
C5A3 H5A3 0.9300 . ?
C6A3 H6A3 0.9300 . ?
C7A3 C8A3 1.182(12) . ?
C1B0 C2B0 1.3830 . ?
C1B0 C6B0 1.4016 . ?
C1B0 C8B3 1.463(11) . ?
C2B0 C3B0 1.4028 . ?
C2B0 H2B0 0.9300 . ?
C3B0 C4B0 1.3851 . ?
C3B0 C8B1 1.456(13) . ?
C4B0 C5B0 1.3902 . ?
C4B0 H4B0 0.9300 . ?
C5B0 C6B0 1.3883 . ?
C5B0 C8B2 1.448(12) . ?
C6B0 H6B0 0.9300 . ?
N1B1 C6B1 1.3460 . ?
N1B1 C2B1 1.3464 . ?
C2B1 C3B1 1.3836 . ?
C2B1 H2B1 0.9300 . ?
C3B1 C4B1 1.3762 . ?
C3B1 H3B1 0.9300 . ?
C4B1 C5B1 1.3961 . ?
C4B1 C7B1 1.429(13) . ?
C5B1 C6B1 1.3833 . ?
C5B1 H5B1 0.9300 . ?
C6B1 H6B1 0.9300 . ?
C7B1 C8B1 1.180(14) . ?
N1B2 C6B2 1.3456 . ?
N1B2 C2B2 1.3754 . ?
C2B2 C3B2 1.3793 . ?
C2B2 H2B2 0.9300 . ?
C3B2 C4B2 1.4049 . ?
C3B2 H3B2 0.9300 . ?
C4B2 C5B2 1.4026 . ?
C4B2 C7B2 1.423(14) . ?
C5B2 C6B2 1.3640 . ?
C5B2 H5B2 0.9300 . ?
C6B2 H6B2 0.9300 . ?
C7B2 C8B2 1.216(14) . ?
N1B3 C6B3 1.3474 . ?
N1B3 C2B3 1.3494 . ?
C2B3 C3B3 1.3766 . ?
C2B3 H2B3 0.9300 . ?
C3B3 C4B3 1.3620 . ?
C3B3 H3B3 0.9300 . ?
C4B3 C5B3 1.3570 . ?
C4B3 C7B3 1.463(12) . ?
C5B3 C6B3 1.3726 . ?
C5B3 H5B3 0.9300 . ?
C6B3 H6B3 0.9300 . ?
C7B3 C8B3 1.150(13) . ?
C1C0 C6C0 1.3727 . ?
C1C0 C2C0 1.3965 . ?
C1C0 C8C2 1.459(10) . ?
C2C0 C3C0 1.4151 . ?
C2C0 H2C0 0.9300 . ?
C3C0 C4C0 1.3759 . ?
C3C0 C8C1 1.442(12) . ?
C4C0 C5C0 1.3758 . ?
C4C0 H4C0 0.9300 . ?
C5C0 C6C0 1.3967 . ?
C5C0 C8C3 1.419(11) . ?
C6C0 H6C0 0.9300 . ?
N1C1 C2C1 1.3292 . ?
N1C1 C6C1 1.3734 . ?
C2C1 C3C1 1.3772 . ?
C2C1 H2C1 0.9300 . ?
C3C1 C4C1 1.3676 . ?
C3C1 H3C1 0.9300 . ?
C4C1 C5C1 1.4066 . ?
C4C1 C7C1 1.453(11) . ?
C5C1 C6C1 1.3750 . ?
C5C1 H5C1 0.9300 . ?
C6C1 H6C1 0.9300 . ?
C7C1 C8C1 1.181(13) . ?
N1C2 C6C2 1.3326 . ?
N1C2 C2C2 1.3663 . ?
C2C2 C3C2 1.3784 . ?
C2C2 H2C2 0.9300 . ?
C3C2 C4C2 1.3802 . ?
C3C2 H3C2 0.9300 . ?
C4C2 C5C2 1.3904 . ?
C4C2 C7C2 1.431(11) . ?
C5C2 C6C2 1.3858 . ?
C5C2 H5C2 0.9300 . ?
C6C2 H6C2 0.9300 . ?
C7C2 C8C2 1.181(12) . ?
N1C3 C6C3 1.3348 . ?
N1C3 C2C3 1.3479 . ?
C2C3 C3C3 1.3739 . ?
C2C3 H2C3 0.9300 . ?
C3C3 C4C3 1.3807 . ?
C3C3 H3C3 0.9300 . ?
C4C3 C5C3 1.3994 . ?
C4C3 C7C3 1.426(11) . ?
C5C3 C6C3 1.3714 . ?
C5C3 H5C3 0.9300 . ?
C6C3 H6C3 0.9300 . ?
C7C3 C8C3 1.198(13) . ?
C1D0 C6D0 1.3862 . ?
C1D0 C8D3 1.406(10) . ?
C1D0 C2D0 1.4069 . ?
C2D0 C3D0 1.3692 . ?
C2D0 H2D0 0.9300 . ?
C3D0 C4D0 1.3835 . ?
C3D0 C8D1 1.448(11) . ?
C4D0 C5D0 1.4046 . ?
C4D0 H4D0 0.9300 . ?
C5D0 C6D0 1.3689 . ?
C5D0 C8D2 1.432(10) . ?
C6D0 H6D0 0.9300 . ?
N1D1 C6D1 1.3405 . ?
N1D1 C2D1 1.3531 . ?
C2D1 C3D1 1.3643 . ?
C2D1 H2D1 0.9300 . ?
C3D1 C4D1 1.3721 . ?
C3D1 H3D1 0.9300 . ?
C4D1 C5D1 1.3770 . ?
C4D1 C7D1 1.435(10) . ?
C5D1 C6D1 1.3554 . ?
C5D1 H5D1 0.9300 . ?
C6D1 H6D1 0.9300 . ?
C7D1 C8D1 1.181(12) . ?
N1D2 C6D2 1.3336 . ?
N1D2 C2D2 1.3627 . ?
C2D2 C3D2 1.3667 . ?
C2D2 H2D2 0.9300 . ?
C3D2 C4D2 1.3681 . ?
C3D2 H3D2 0.9300 . ?
C4D2 C5D2 1.4083 . ?
C4D2 C7D2 1.428(10) . ?
C5D2 C6D2 1.3619 . ?
C5D2 H5D2 0.9300 . ?
C6D2 H6D2 0.9300 . ?
C7D2 C8D2 1.183(11) . ?
N1D3 C6D3 1.3426 . ?
N1D3 C2D3 1.3656 . ?
C2D3 C3D3 1.3747 . ?
C2D3 H2D3 0.9300 . ?
C3D3 C4D3 1.3634 . ?
C3D3 H3D3 0.9300 . ?
C4D3 C5D3 1.4080 . ?
C4D3 C7D3 1.443(12) . ?
C5D3 C6D3 1.3659 . ?
C5D3 H5D3 0.9300 . ?
C6D3 H6D3 0.9300 . ?
C7D3 C8D3 1.182(12) . ?
C1E0 C6E0 1.3721 . ?
C1E0 C8E3 1.411(10) . ?
C1E0 C2E0 1.4203 . ?
C2E0 C3E0 1.3715 . ?
C2E0 H2E0 0.9300 . ?
C3E0 C4E0 1.3945 . ?
C3E0 C8E1 1.444(10) . ?
C4E0 C5E0 1.4224 . ?
C4E0 H4E0 0.9300 . ?
C5E0 C6E0 1.3861 . ?
C5E0 C8E2 1.408(11) . ?
C6E0 H6E0 0.9300 . ?
N1E1 C2E1 1.3415 . ?
N1E1 C6E1 1.3524 . ?
C2E1 C3E1 1.3730 . ?
C2E1 H2E1 0.9301 . ?
C3E1 C4E1 1.4042 . ?
C3E1 H3E1 0.9300 . ?
C4E1 C5E1 1.3567 . ?
C4E1 C7E1 1.456(10) . ?
C5E1 C6E1 1.3920 . ?
C5E1 H5E1 0.9300 . ?
C6E1 H6E1 0.9300 . ?
C7E1 C8E1 1.186(12) . ?
N1E2 C2E2 1.3611 . ?
N1E2 C6E2 1.3651 . ?
N1E2 Cu3 2.016(4) 2_966 ?
C2E2 C3E2 1.3682 . ?
C2E2 H2E2 0.9300 . ?
C3E2 C4E2 1.3850 . ?
C3E2 H3E2 0.9300 . ?
C4E2 C5E2 1.3862 . ?
C4E2 C7E2 1.443(10) . ?
C5E2 C6E2 1.3694 . ?
C5E2 H5E2 0.9300 . ?
C6E2 H6E2 0.9300 . ?
C7E2 C8E2 1.210(12) . ?
N1E3 C2E3 1.3472 . ?
N1E3 C6E3 1.3587 . ?
C2E3 C3E3 1.3782 . ?
C2E3 H2E3 0.9300 . ?
C3E3 C4E3 1.3936 . ?
C3E3 H3E3 0.9300 . ?
C4E3 C5E3 1.3741 . ?
C4E3 C7E3 1.444(10) . ?
C5E3 C6E3 1.3796 . ?
C5E3 H5E3 0.9300 . ?
C6E3 H6E3 0.9300 . ?
C7E3 C8E3 1.185(11) . ?
C1F0 C6F0 1.3659 . ?
C1F0 C2F0 1.3929 . ?
C1F0 C8F3 1.442(11) . ?
C2F0 C3F0 1.3987 . ?
C2F0 H2F0 0.9299 . ?
C3F0 C4F0 1.3657 . ?
C3F0 C8F1 1.427(12) . ?
C4F0 C5F0 1.3842 . ?
C4F0 H4F0 0.9300 . ?
C5F0 C6F0 1.4152 . ?
C5F0 C8F2 1.422(11) . ?
C6F0 H6F0 0.9300 . ?
N1F1 C2F1 1.3314 . ?
N1F1 C6F1 1.3351 . ?
C2F1 C3F1 1.3824 . ?
C2F1 H2F1 0.9300 . ?
C3F1 C4F1 1.3667 . ?
C3F1 H3F1 0.9300 . ?
C4F1 C5F1 1.3994 . ?
C4F1 C7F1 1.449(13) . ?
C5F1 C6F1 1.3974 . ?
C5F1 H5F1 0.9300 . ?
C6F1 H6F1 0.9300 . ?
C7F1 C8F1 1.208(14) . ?
N1F2 C6F2 1.3525 . ?
N1F2 C2F2 1.3649 . ?
C2F2 C3F2 1.3781 . ?
C2F2 H2F2 0.9300 . ?
C3F2 C4F2 1.3734 . ?
C3F2 H3F2 0.9300 . ?
C4F2 C5F2 1.3951 . ?
C4F2 C7F2 1.417(12) . ?
C5F2 C6F2 1.3788 . ?
C5F2 H5F2 0.9300 . ?
C6F2 H6F2 0.9300 . ?
C7F2 C8F2 1.207(13) . ?
N1F3 C6F3 1.3363 . ?
N1F3 C2F3 1.3776 . ?
N1F3 Cu2 2.003(4) 1_246 ?
C2F3 C3F3 1.3780 . ?
C2F3 H2F3 0.9300 . ?
C3F3 C4F3 1.3755 . ?
C3F3 H3F3 0.9300 . ?
C4F3 C5F3 1.4079 . ?
C4F3 C7F3 1.418(10) . ?
C5F3 C6F3 1.3699 . ?
C5F3 H5F3 0.9300 . ?
C6F3 H6F3 0.9300 . ?
C7F3 C8F3 1.188(12) . ?
